data_1550730
loop_
_publ_author_name
'Liu, Chao'
'Jin, Xiao'
'Li, Leijiao'
'Xu, Jun'
'McGrady, John E.'
'Sun, Zhong-Ming'

_publ_section_title
;
 Synthesis and Structure of a Family of Rhodium Polystannide Clusters
 [Rh@Sn10]3--, [Rh@Sn12]3--, [Rh2@Sn17]6-- and the First Triply-Fused
 Stannide, [Rh3@Sn24]5--
;
_journal_name_full 'Chemical Science'
_journal_paper_doi 10.1039/C8SC03948H
_journal_year 2019
_chemical_formula_sum 'C103 H202 K5 N12 O32 Rh3 Sn24'
_chemical_formula_weight 5473.54
_space_group_crystal_system triclinic
_space_group_IT_number 2
_space_group_name_Hall '-P 1'
_space_group_name_H-M_alt 'P -1'
_symmetry_space_group_name_Hall '-P 1'
_symmetry_space_group_name_H-M 'P -1'
_atom_sites_solution_hydrogens geom
_audit_creation_method SHELXL-2014/7
_audit_update_record
;
2017-12-13 deposited with the CCDC.    2019-03-11 downloaded from the CCDC.
;
_cell_angle_alpha 94.7860(10)
_cell_angle_beta 98.7530(10)
_cell_angle_gamma 112.5900(10)
_cell_formula_units_Z 2
_cell_length_a 16.3305(8)
_cell_length_b 19.4097(10)
_cell_length_c 28.6354(15)
_cell_measurement_reflns_used 5625
_cell_measurement_temperature 150(2)
_cell_measurement_theta_max 26.09
_cell_measurement_theta_min 1.82
_cell_volume 8181.8(7)
_computing_structure_refinement 'SHELXL-2014/7 (Sheldrick, 2014)'
_diffrn_ambient_temperature 150(2)
_diffrn_measured_fraction_theta_full 0.993
_diffrn_measured_fraction_theta_max 0.989
_diffrn_measurement_device_type 'Bruker APEX-II CCD'
_diffrn_radiation_type MoK\a
_diffrn_radiation_wavelength 0.71073
_diffrn_reflns_av_R_equivalents 0.0465
_diffrn_reflns_av_unetI/netI 0.0950
_diffrn_reflns_Laue_measured_fraction_full 0.993
_diffrn_reflns_Laue_measured_fraction_max 0.989
_diffrn_reflns_limit_h_max 14
_diffrn_reflns_limit_h_min -20
_diffrn_reflns_limit_k_max 23
_diffrn_reflns_limit_k_min -19
_diffrn_reflns_limit_l_max 35
_diffrn_reflns_limit_l_min -35
_diffrn_reflns_number 51511
_diffrn_reflns_point_group_measured_fraction_full 0.993
_diffrn_reflns_point_group_measured_fraction_max 0.989
_diffrn_reflns_theta_full 25.242
_diffrn_reflns_theta_max 26.106
_diffrn_reflns_theta_min 1.395
_exptl_absorpt_coefficient_mu 4.069
_exptl_absorpt_correction_T_max 0.714
_exptl_absorpt_correction_T_min 0.450
_exptl_absorpt_correction_type multi-scan
_exptl_crystal_colour dark
_exptl_crystal_density_diffrn 2.222
_exptl_crystal_description plate
_exptl_crystal_F_000 5180
_exptl_crystal_size_max 0.3
_exptl_crystal_size_mid 0.2
_exptl_crystal_size_min 0.1
_refine_diff_density_max 2.474
_refine_diff_density_min -1.647
_refine_diff_density_rms 0.226
_refine_ls_extinction_method none
_refine_ls_goodness_of_fit_ref 1.013
_refine_ls_hydrogen_treatment constr
_refine_ls_matrix_type full
_refine_ls_number_parameters 1617
_refine_ls_number_reflns 32172
_refine_ls_number_restraints 85
_refine_ls_restrained_S_all 1.014
_refine_ls_R_factor_all 0.1018
_refine_ls_R_factor_gt 0.0515
_refine_ls_shift/su_max 0.005
_refine_ls_shift/su_mean 0.000
_refine_ls_structure_factor_coef Fsqd
_refine_ls_weighting_details 'w=1/[\s^2^(Fo^2^)+(0.0572P)^2^] where P=(Fo^2^+2Fc^2^)/3'
_refine_ls_weighting_scheme calc
_refine_ls_wR_factor_gt 0.1114
_refine_ls_wR_factor_ref 0.1352
_reflns_Friedel_coverage 0.000
_reflns_number_gt 20171
_reflns_number_total 32172
_reflns_threshold_expression 'I > 2\s(I)'
_cod_data_source_file c8sc03948h2.cif
_cod_data_source_block 1
_cod_database_code 1550730
_shelx_shelxl_version_number 2014/7
_shelx_space_group_comment
;
The symmetry employed for this shelxl refinement is uniquely defined
by the following loop, which should always be used as a source of
symmetry information in preference to the above space-group names.
They are only intended as comments.
;

loop_
_space_group_symop_operation_xyz
'x, y, z'
'-x, -y, -z'

loop_
_atom_site_label
_atom_site_type_symbol
_atom_site_fract_x
_atom_site_fract_y
_atom_site_fract_z
_atom_site_U_iso_or_equiv
_atom_site_adp_type
_atom_site_occupancy
_atom_site_site_symmetry_order
_atom_site_calc_flag
_atom_site_refinement_flags_posn
_atom_site_refinement_flags_adp
Sn1 Sn 0.11262(5) 0.31220(4) 0.33679(3) 0.02457(16) Uani 1 1 d . .
Sn2 Sn -0.04097(5) 0.29640(4) 0.25543(3) 0.02916(18) Uani 1 1 d . .
Sn3 Sn -0.06439(5) 0.16748(4) 0.31421(3) 0.02606(17) Uani 1 1 d . .
Sn4 Sn 0.19338(5) 0.22351(4) 0.27133(3) 0.02446(16) Uani 1 1 d . .
Sn5 Sn 0.03453(5) 0.21168(4) 0.18733(3) 0.02567(17) Uani 1 1 d . .
Sn6 Sn 0.01871(5) 0.08306(4) 0.24790(3) 0.02638(17) Uani 1 1 d . .
Sn7 Sn 0.16511(5) 0.10377(5) 0.41664(3) 0.0359(2) Uani 1 1 d . .
Sn8 Sn -0.03362(5) 0.04128(5) 0.36537(3) 0.0440(2) Uani 1 1 d . .
Sn9 Sn 0.06591(6) 0.20545(6) 0.42155(3) 0.0444(2) Uani 1 1 d . .
Sn10 Sn 0.25547(5) 0.26818(4) 0.39885(3) 0.03080(18) Uani 1 1 d . .
Sn11 Sn 0.27483(5) 0.14525(4) 0.33891(3) 0.02930(18) Uani 1 1 d . .
Sn12 Sn 0.09991(6) 0.00880(4) 0.31765(3) 0.0401(2) Uani 1 1 d . .
Sn13 Sn 0.26731(5) 0.47113(4) 0.21873(3) 0.02800(17) Uani 1 1 d . .
Sn14 Sn 0.30210(5) 0.41877(4) 0.31492(3) 0.02616(17) Uani 1 1 d . .
Sn15 Sn 0.14407(5) 0.46406(4) 0.28862(3) 0.02908(18) Uani 1 1 d . .
Sn16 Sn 0.06003(5) 0.39953(4) 0.18423(3) 0.03228(19) Uani 1 1 d . .
Sn17 Sn 0.17415(5) 0.32803(4) 0.14566(3) 0.03178(19) Uani 1 1 d . .
Sn18 Sn 0.32121(5) 0.33823(4) 0.22556(3) 0.02878(18) Uani 1 1 d . .
Sn19 Sn -0.28645(5) 0.03712(5) 0.16249(3) 0.0368(2) Uani 1 1 d . .
Sn20 Sn -0.19204(6) 0.20863(5) 0.16503(3) 0.0383(2) Uani 1 1 d . .
Sn21 Sn -0.25220(5) 0.14306(5) 0.25379(3) 0.0393(2) Uani 1 1 d . .
Sn22 Sn -0.20796(5) 0.00487(5) 0.25872(3) 0.0381(2) Uani 1 1 d . .
Sn23 Sn -0.13622(5) -0.01942(4) 0.17160(3) 0.03429(19) Uani 1 1 d . .
Sn24 Sn -0.12577(5) 0.10429(4) 0.11408(3) 0.03375(19) Uani 1 1 d . .
Rh1 Rh 0.10319(5) 0.15909(4) 0.33779(3) 0.02159(18) Uani 1 1 d . .
Rh2 Rh 0.15023(5) 0.33744(4) 0.24467(3) 0.01877(17) Uani 1 1 d . .
Rh3 Rh -0.11456(5) 0.12790(4) 0.21631(3) 0.02379(18) Uani 1 1 d . .
K1 K 0.77491(17) 0.62272(15) 0.24838(10) 0.0412(6) Uani 1 1 d . .
K2 K 0.54127(15) 0.14638(12) 0.59595(8) 0.0279(5) Uani 1 1 d . .
K3 K 0.75154(15) 0.42629(13) 0.43862(8) 0.0293(5) Uani 1 1 d . .
K4 K 0.65496(17) 0.82086(14) 0.91114(9) 0.0349(6) Uani 1 1 d . .
K5 K 0.7539(2) 0.25892(15) 0.93462(11) 0.0470(7) Uani 1 1 d . .
O2 O 0.6449(5) 0.2799(4) 0.3849(3) 0.0326(18) Uani 1 1 d . .
O3 O 0.5745(5) 0.3914(4) 0.3877(3) 0.0328(18) Uani 1 1 d . .
O4 O 0.4433(6) 0.0207(5) 0.6377(3) 0.052(2) Uani 1 1 d . .
O5 O 0.8962(5) 0.4731(4) 0.3883(3) 0.039(2) Uani 1 1 d . .
O6 O 0.3595(5) 0.1118(4) 0.5966(3) 0.041(2) Uani 1 1 d . .
O7 O 0.5465(6) 0.8995(5) 0.9260(3) 0.045(2) Uani 1 1 d . .
O8 O 0.7163(5) 0.4522(4) 0.5313(2) 0.0349(19) Uani 1 1 d . .
O9 O 0.6700(6) 0.2308(4) 0.6816(3) 0.048(2) Uani 1 1 d . .
O10 O 0.6262(5) 0.5690(5) 0.2916(3) 0.050(2) Uani 1 1 d . .
O11 O 0.8325(6) 0.5788(4) 0.4238(3) 0.044(2) Uani 1 1 d . .
O12 O 0.7012(6) 0.4712(4) 0.2563(3) 0.046(2) Uani 1 1 d . .
O13 O 0.5319(6) 0.1299(5) 0.4944(3) 0.051(2) Uani 1 1 d . .
O14 O 0.8328(5) 0.3780(5) 0.5161(3) 0.042(2) Uani 1 1 d . .
O15 O 0.7396(7) 0.3339(6) 0.8550(4) 0.063(3) Uani 1 1 d . .
O16 O 0.8356(6) 0.9207(5) 0.9124(3) 0.054(3) Uani 1 1 d . .
O17 O 0.6976(6) 0.8786(5) 0.8307(3) 0.048(2) Uani 1 1 d . .
O18 O 0.9096(6) 0.3706(5) 0.9128(3) 0.048(2) Uani 1 1 d . .
O19 O 0.6621(7) 0.6957(6) 0.9439(3) 0.063(3) Uani 1 1 d . .
O20 O 0.5024(6) 0.6796(5) 0.8815(4) 0.058(3) Uani 1 1 d . .
O21 O 0.6445(7) 0.0816(6) 0.5526(5) 0.080(4) Uani 1 1 d . .
O22 O 0.6442(6) 0.8771(6) 1.0054(3) 0.060(3) Uani 1 1 d . .
O23 O 0.7107(8) 0.6923(6) 0.1775(4) 0.076(3) Uani 1 1 d . .
O24 O 0.8157(8) 0.6130(7) 0.1568(4) 0.086(4) Uani 1 1 d . .
O25 O 0.9530(6) 0.6706(6) 0.2833(4) 0.077(3) Uani 1 1 d . .
O26 O 0.8716(8) 0.7497(6) 0.3286(4) 0.083(3) Uani 1 1 d . .
O27 O 0.8244(8) 0.1587(6) 0.9641(4) 0.068(3) Uani 1 1 d . .
O28 O 0.5878(8) 0.2337(6) 0.9629(5) 0.084(4) Uani 1 1 d . .
O29 O 0.7550(8) 0.3277(6) 1.0267(4) 0.074(3) Uani 1 1 d . .
O30 O 0.6898(8) 0.1127(6) 0.8803(4) 0.077(3) Uani 1 1 d . .
O32 O 0.8145(15) 0.1285(11) 0.4845(7) 0.188(8) Uani 1 1 d . U
N1 N 0.6884(9) 0.7294(7) 0.2770(5) 0.066(4) Uani 1 1 d . .
N2 N 0.8740(7) 0.5282(7) 0.2243(4) 0.052(3) Uani 1 1 d . .
N3 N 0.9232(8) 0.3183(7) 1.0052(4) 0.059(3) Uani 1 1 d . .
N4 N 0.4445(6) 0.2218(5) 0.5363(3) 0.032(2) Uani 1 1 d . .
N5 N 0.6421(8) 0.0713(6) 0.6544(5) 0.066(4) Uani 1 1 d . .
N6 N 0.6624(6) 0.5333(5) 0.4579(3) 0.037(2) Uani 1 1 d . .
N7 N 0.8390(6) 0.3219(5) 0.4192(4) 0.038(2) Uani 1 1 d . .
N8 N 0.7946(9) 0.8355(8) 0.9931(4) 0.068(4) Uani 1 1 d . .
N9 N 0.5081(7) 0.8057(6) 0.8325(4) 0.051(3) Uani 1 1 d . .
N10 N 0.5816(11) 0.2007(9) 0.8600(7) 0.102(4) Uani 1 1 d . U
N11 N 0.9378(12) 0.1259(11) 0.5363(8) 0.117(7) Uani 1 1 d D .
N12 N 0.0503(9) 0.8276(8) 0.1644(5) 0.067(4) Uani 1 1 d . .
C1 C 0.7798(8) 0.4447(8) 0.5690(4) 0.049(4) Uani 1 1 d . .
H1A H 0.7579 0.4440 0.5986 0.058 Uiso 1 1 calc R U
H1B H 0.8377 0.4874 0.5734 0.058 Uiso 1 1 calc R U
C2 C 0.5687(8) 0.2740(6) 0.3515(4) 0.041(3) Uani 1 1 d . .
H2A H 0.5290 0.2211 0.3411 0.049 Uiso 1 1 calc R U
H2B H 0.5880 0.2956 0.3237 0.049 Uiso 1 1 calc R U
C3 C 0.6359(8) 0.3348(6) 0.6654(4) 0.039(3) Uani 1 1 d . .
H3A H 0.5900 0.3180 0.6847 0.046 Uiso 1 1 calc R U
H3B H 0.6609 0.3895 0.6695 0.046 Uiso 1 1 calc R U
C4 C 0.4844(9) 0.8698(8) 0.8430(5) 0.058(4) Uani 1 1 d . .
H4A H 0.4310 0.8632 0.8198 0.070 Uiso 1 1 calc R U
H4B H 0.5334 0.9154 0.8388 0.070 Uiso 1 1 calc R U
C5 C 0.3590(8) 0.2074(7) 0.5494(5) 0.047(3) Uani 1 1 d . .
H5A H 0.3209 0.2184 0.5243 0.056 Uiso 1 1 calc R U
H5B H 0.3685 0.2416 0.5783 0.056 Uiso 1 1 calc R U
C6 C 0.7048(9) 0.5203(7) 0.5422(4) 0.047(3) Uani 1 1 d . .
H6A H 0.7614 0.5634 0.5441 0.057 Uiso 1 1 calc R U
H6B H 0.6867 0.5221 0.5728 0.057 Uiso 1 1 calc R U
C7 C 0.5381(8) 0.3371(7) 0.5962(4) 0.041(3) Uani 1 1 d . .
H7A H 0.5709 0.3914 0.5992 0.049 Uiso 1 1 calc R U
H7B H 0.4887 0.3275 0.6132 0.049 Uiso 1 1 calc R U
C8 C 0.4571(11) 0.6711(9) 0.8333(6) 0.076(5) Uani 1 1 d . .
H8A H 0.4033 0.6243 0.8255 0.091 Uiso 1 1 calc R U
H8B H 0.4967 0.6700 0.8115 0.091 Uiso 1 1 calc R U
C9 C 0.5829(9) 0.5129(7) 0.4190(5) 0.049(4) Uani 1 1 d . .
H9A H 0.6034 0.5314 0.3907 0.059 Uiso 1 1 calc R U
H9B H 0.5457 0.5383 0.4283 0.059 Uiso 1 1 calc R U
C10 C 0.5774(9) 0.4914(7) 0.2772(5) 0.056(4) Uani 1 1 d . .
H10A H 0.5507 0.4813 0.2434 0.067 Uiso 1 1 calc R U
H10B H 0.5289 0.4731 0.2948 0.067 Uiso 1 1 calc R U
C11 C 0.8540(8) 0.3147(7) 0.5066(4) 0.041(3) Uani 1 1 d . .
H11A H 0.7992 0.2687 0.5001 0.050 Uiso 1 1 calc R U
H11B H 0.8944 0.3118 0.5342 0.050 Uiso 1 1 calc R U
C12 C 0.4295(13) 0.5550(9) 0.1229(7) 0.083(6) Uani 1 1 d . .
H12 H 0.4297 0.5548 0.1554 0.099 Uiso 1 1 calc R U
C13 C 0.7707(8) 0.2453(6) 0.4006(4) 0.042(3) Uani 1 1 d . .
H13A H 0.7483 0.2215 0.4272 0.050 Uiso 1 1 calc R U
H13B H 0.7996 0.2162 0.3860 0.050 Uiso 1 1 calc R U
C14 C 0.3099(7) 0.1279(7) 0.5577(5) 0.048(3) Uani 1 1 d . .
H14A H 0.2508 0.1213 0.5640 0.057 Uiso 1 1 calc R U
H14B H 0.3010 0.0931 0.5292 0.057 Uiso 1 1 calc R U
C15 C 0.4332(9) 0.1910(7) 0.4854(4) 0.051(4) Uani 1 1 d . .
H15A H 0.3838 0.1414 0.4783 0.062 Uiso 1 1 calc R U
H15B H 0.4157 0.2232 0.4656 0.062 Uiso 1 1 calc R U
C16 C 0.6388(10) 0.4510(7) 0.2864(5) 0.054(4) Uani 1 1 d . .
H16A H 0.6704 0.4649 0.3196 0.065 Uiso 1 1 calc R U
H16B H 0.6037 0.3968 0.2802 0.065 Uiso 1 1 calc R U
C17 C 0.6927(8) 0.2419(7) 0.3649(4) 0.041(3) Uani 1 1 d . .
H17A H 0.7143 0.2648 0.3379 0.049 Uiso 1 1 calc R U
H17B H 0.6522 0.1896 0.3533 0.049 Uiso 1 1 calc R U
C18 C 0.4663(8) 0.8808(7) 0.8918(5) 0.051(4) Uani 1 1 d . .
H18A H 0.4451 0.9210 0.8947 0.061 Uiso 1 1 calc R U
H18B H 0.4196 0.8348 0.8973 0.061 Uiso 1 1 calc R U
C19 C 0.3101(9) 0.0380(8) 0.6081(5) 0.057(4) Uani 1 1 d . .
H19A H 0.2970 -0.0003 0.5807 0.068 Uiso 1 1 calc R U
H19B H 0.2531 0.0351 0.6157 0.068 Uiso 1 1 calc R U
C20 C 0.7912(9) 0.3737(9) 0.5565(4) 0.053(4) Uani 1 1 d . .
H20A H 0.8284 0.3656 0.5835 0.064 Uiso 1 1 calc R U
H20B H 0.7326 0.3314 0.5494 0.064 Uiso 1 1 calc R U
C21 C 0.8951(8) 0.3489(7) 0.3822(4) 0.043(3) Uani 1 1 d . .
H21A H 0.9340 0.3219 0.3808 0.052 Uiso 1 1 calc R U
H21B H 0.8550 0.3364 0.3511 0.052 Uiso 1 1 calc R U
C22 C 0.5137(10) 0.1843(8) 0.4715(5) 0.063(4) Uani 1 1 d . .
H22A H 0.5027 0.1700 0.4371 0.075 Uiso 1 1 calc R U
H22B H 0.5653 0.2325 0.4805 0.075 Uiso 1 1 calc R U
C23 C 0.5349(12) 0.9175(9) 0.9723(5) 0.070(5) Uani 1 1 d . .
H23A H 0.4874 0.8743 0.9802 0.084 Uiso 1 1 calc R U
H23B H 0.5159 0.9591 0.9732 0.084 Uiso 1 1 calc R U
C24 C 0.6194(10) 0.6871(9) 0.3052(6) 0.074(5) Uani 1 1 d . .
H24A H 0.6505 0.6914 0.3377 0.089 Uiso 1 1 calc R U
H24B H 0.5778 0.7115 0.3066 0.089 Uiso 1 1 calc R U
C25 C 0.5748(11) 0.0004(8) 0.6630(6) 0.077(5) Uani 1 1 d . U
H25A H 0.5563 -0.0365 0.6343 0.092 Uiso 1 1 calc R U
H25B H 0.6036 -0.0180 0.6883 0.092 Uiso 1 1 calc R U
C26 C 0.8906(10) 0.4184(7) 0.8828(5) 0.056(4) Uani 1 1 d . .
H26A H 0.9457 0.4508 0.8735 0.067 Uiso 1 1 calc R U
H26B H 0.8678 0.4503 0.8998 0.067 Uiso 1 1 calc R U
C27 C 0.7800(9) 0.6213(7) 0.4199(5) 0.054(4) Uani 1 1 d . .
H27A H 0.7401 0.6060 0.3887 0.065 Uiso 1 1 calc R U
H27B H 0.8191 0.6744 0.4229 0.065 Uiso 1 1 calc R U
C28 C 0.6448(10) 0.7434(8) 0.2346(6) 0.067(4) Uani 1 1 d . .
H28A H 0.6292 0.7858 0.2428 0.080 Uiso 1 1 calc R U
H28B H 0.5886 0.6997 0.2222 0.080 Uiso 1 1 calc R U
C29 C 0.8223(10) 0.3727(9) 0.8395(5) 0.068(5) Uani 1 1 d . .
H29A H 0.8142 0.4052 0.8169 0.082 Uiso 1 1 calc R U
H29B H 0.8417 0.3368 0.8241 0.082 Uiso 1 1 calc R U
C30 C 0.3437(13) 0.5271(10) 0.0440(7) 0.071(5) Uani 1 1 d . .
C31 C 0.8921(9) 0.5942(7) 0.3901(5) 0.050(3) Uani 1 1 d . .
H31A H 0.9296 0.6479 0.3944 0.060 Uiso 1 1 calc R U
H31B H 0.8571 0.5787 0.3577 0.060 Uiso 1 1 calc R U
C32 C 0.4219(11) 0.5462(8) 0.0266(8) 0.079(6) Uani 1 1 d . .
H32 H 0.4187 0.5420 -0.0063 0.095 Uiso 1 1 calc R U
C33 C 0.7248(9) 0.6099(8) 0.4582(5) 0.054(4) Uani 1 1 d . .
H33A H 0.7658 0.6277 0.4890 0.065 Uiso 1 1 calc R U
H33B H 0.6906 0.6411 0.4551 0.065 Uiso 1 1 calc R U
C34 C 0.5481(11) 0.8131(9) 0.7876(5) 0.069(5) Uani 1 1 d . .
H34A H 0.5568 0.7673 0.7789 0.083 Uiso 1 1 calc R U
H34B H 0.5041 0.8160 0.7618 0.083 Uiso 1 1 calc R U
C35 C 0.6334(12) 0.8772(9) 0.7906(5) 0.067(5) Uani 1 1 d . .
H35A H 0.6561 0.8734 0.7615 0.081 Uiso 1 1 calc R U
H35B H 0.6241 0.9236 0.7939 0.081 Uiso 1 1 calc R U
C36 C 0.7593(10) 0.4341(7) 0.2621(5) 0.057(4) Uani 1 1 d . .
H36A H 0.7246 0.3804 0.2606 0.068 Uiso 1 1 calc R U
H36B H 0.8001 0.4533 0.2930 0.068 Uiso 1 1 calc R U
C37 C 0.9525(9) 0.4317(8) 0.3911(5) 0.053(4) Uani 1 1 d . .
H37A H 0.9914 0.4455 0.4226 0.064 Uiso 1 1 calc R U
H37B H 0.9906 0.4443 0.3676 0.064 Uiso 1 1 calc R U
C38 C 0.7856(10) 0.9332(7) 0.8336(6) 0.059(4) Uani 1 1 d . .
H38A H 0.7881 0.9826 0.8451 0.071 Uiso 1 1 calc R U
H38B H 0.7998 0.9343 0.8019 0.071 Uiso 1 1 calc R U
C39 C 0.6074(10) 0.1198(8) 0.4796(6) 0.072(5) Uani 1 1 d . .
H39A H 0.6612 0.1666 0.4885 0.087 Uiso 1 1 calc R U
H39B H 0.5947 0.1055 0.4452 0.087 Uiso 1 1 calc R U
C40 C 0.9154(12) 0.1891(11) 0.9900(6) 0.081(6) Uani 1 1 d . .
H40A H 0.9559 0.2038 0.9677 0.098 Uiso 1 1 calc R U
H40B H 0.9265 0.1502 1.0056 0.098 Uiso 1 1 calc R U
C41 C 0.3418(14) 0.5297(9) 0.0888(7) 0.085(5) Uani 1 1 d . .
H41 H 0.2875 0.5163 0.0994 0.102 Uiso 1 1 calc R U
C42 C 0.6337(8) 0.5231(7) 0.5039(4) 0.040(3) Uani 1 1 d . .
H42A H 0.5800 0.4766 0.4996 0.048 Uiso 1 1 calc R U
H42B H 0.6177 0.5644 0.5140 0.048 Uiso 1 1 calc R U
C43 C 0.6222(12) 0.0602(9) 0.5034(7) 0.085(6) Uani 1 1 d . .
H43A H 0.5677 0.0140 0.4950 0.102 Uiso 1 1 calc R U
H43B H 0.6706 0.0505 0.4925 0.102 Uiso 1 1 calc R U
C44 C 0.7214(12) 0.8951(11) 1.0415(5) 0.084(5) Uani 1 1 d . U
H44A H 0.7051 0.8985 1.0725 0.101 Uiso 1 1 calc R U
H44B H 0.7667 0.9440 1.0390 0.101 Uiso 1 1 calc R U
C45 C 0.8983(8) 0.3229(7) 0.4643(5) 0.047(3) Uani 1 1 d . .
H45A H 0.9516 0.3701 0.4710 0.056 Uiso 1 1 calc R U
H45B H 0.9182 0.2823 0.4598 0.056 Uiso 1 1 calc R U
C46 C 0.9489(8) 0.5519(7) 0.3986(5) 0.049(3) Uani 1 1 d . .
H46A H 0.9939 0.5655 0.3787 0.059 Uiso 1 1 calc R U
H46B H 0.9804 0.5653 0.4318 0.059 Uiso 1 1 calc R U
C47 C 0.5685(9) 0.6094(8) 0.2869(5) 0.059(4) Uani 1 1 d . .
H47A H 0.5413 0.6037 0.2535 0.071 Uiso 1 1 calc R U
H47B H 0.5202 0.5886 0.3043 0.071 Uiso 1 1 calc R U
C50 C 0.8021(11) 0.0915(8) 0.9330(6) 0.068(5) Uani 1 1 d . .
H50A H 0.8135 0.0547 0.9509 0.082 Uiso 1 1 calc R U
H50B H 0.8397 0.1012 0.9091 0.082 Uiso 1 1 calc R U
C51 C 0.8123(12) 0.4476(10) 0.2229(6) 0.082(6) Uani 1 1 d . .
H51A H 0.7702 0.4300 0.1923 0.098 Uiso 1 1 calc R U
H51B H 0.8480 0.4175 0.2248 0.098 Uiso 1 1 calc R U
C52 C 0.7382(10) 0.2032(8) 0.6969(6) 0.080(5) Uani 1 1 d . .
H52A H 0.7750 0.2314 0.7276 0.096 Uiso 1 1 calc R U
H52B H 0.7773 0.2089 0.6739 0.096 Uiso 1 1 calc R U
C53 C 0.7062(12) 0.0604(10) 0.6289(7) 0.086(5) Uani 1 1 d . U
H53A H 0.7279 0.0258 0.6438 0.103 Uiso 1 1 calc R U
H53B H 0.7576 0.1084 0.6324 0.103 Uiso 1 1 calc R U
C54 C 0.5070(14) 0.5722(9) 0.0575(7) 0.084(6) Uani 1 1 d . .
H54 H 0.5600 0.5849 0.0457 0.101 Uiso 1 1 calc R U
C55 C 1.0061(9) 0.6300(10) 0.2739(7) 0.086(6) Uani 1 1 d . .
H55A H 1.0541 0.6407 0.3015 0.103 Uiso 1 1 calc R U
H55B H 1.0339 0.6466 0.2470 0.103 Uiso 1 1 calc R U
C56 C 0.4970(13) 0.0041(9) 0.6758(6) 0.084(6) Uani 1 1 d . .
H56A H 0.5146 0.0427 0.7035 0.100 Uiso 1 1 calc R U
H56B H 0.4609 -0.0439 0.6846 0.100 Uiso 1 1 calc R U
C57 C 0.9368(11) 0.2554(10) 1.0266(6) 0.082(5) Uani 1 1 d . .
H57A H 0.9992 0.2728 1.0433 0.099 Uiso 1 1 calc R U
H57B H 0.8984 0.2404 1.0499 0.099 Uiso 1 1 calc R U
C58 C 0.7246(14) 0.6935(9) 0.9809(6) 0.081(5) Uani 1 1 d . .
H58A H 0.7377 0.6495 0.9739 0.097 Uiso 1 1 calc R U
H58B H 0.7010 0.6903 1.0101 0.097 Uiso 1 1 calc R U
C59 C 0.8254(13) 0.7917(8) 0.3442(7) 0.094(6) Uani 1 1 d . .
H59A H 0.8690 0.8410 0.3605 0.113 Uiso 1 1 calc R U
H59B H 0.7908 0.7665 0.3671 0.113 Uiso 1 1 calc R U
C60 C 0.9324(12) 0.7822(8) 0.3047(6) 0.076(5) Uani 1 1 d . .
H60A H 0.9644 0.8350 0.3189 0.091 Uiso 1 1 calc R U
H60B H 0.9030 0.7802 0.2723 0.091 Uiso 1 1 calc R U
C61 C 0.6692(14) 0.2986(12) 0.8147(7) 0.112(7) Uani 1 1 d . .
H61A H 0.6812 0.2611 0.7957 0.135 Uiso 1 1 calc R U
H61B H 0.6645 0.3356 0.7950 0.135 Uiso 1 1 calc R U
C62 C 0.7634(12) 0.8015(8) 0.3043(7) 0.084(6) Uani 1 1 d . .
H62A H 0.7989 0.8277 0.2820 0.101 Uiso 1 1 calc R U
H62B H 0.7364 0.8337 0.3171 0.101 Uiso 1 1 calc R U
C63 C 0.6906(12) 0.1211(9) 0.7009(7) 0.097(6) Uani 1 1 d . .
H63A H 0.7348 0.1037 0.7161 0.116 Uiso 1 1 calc R U
H63B H 0.6473 0.1163 0.7215 0.116 Uiso 1 1 calc R U
C64 C 1.0020(10) 0.7463(9) 0.3031(7) 0.086(6) Uani 1 1 d . .
H64A H 1.0447 0.7715 0.2836 0.104 Uiso 1 1 calc R U
H64B H 1.0352 0.7506 0.3351 0.104 Uiso 1 1 calc R U
C65 C 0.6983(13) 0.7605(9) 0.1951(7) 0.093(6) Uani 1 1 d . .
H65A H 0.6662 0.7753 0.1692 0.112 Uiso 1 1 calc R U
H65B H 0.7568 0.8018 0.2073 0.112 Uiso 1 1 calc R U
C66 C 0.9513(10) 0.5489(10) 0.2633(6) 0.074(5) Uani 1 1 d . .
H66A H 0.9890 0.5232 0.2552 0.088 Uiso 1 1 calc R U
H66B H 0.9299 0.5317 0.2918 0.088 Uiso 1 1 calc R U
C67 C 0.8060(12) 0.7613(10) 0.9868(5) 0.079(6) Uani 1 1 d . .
H67A H 0.8330 0.7595 0.9590 0.095 Uiso 1 1 calc R U
H67B H 0.8484 0.7612 1.0144 0.095 Uiso 1 1 calc R U
C68 C 0.7586(12) 0.8402(10) 1.0380(5) 0.080(4) Uani 1 1 d . U
H68A H 0.7124 0.7912 1.0393 0.096 Uiso 1 1 calc R U
H68B H 0.8074 0.8521 1.0654 0.096 Uiso 1 1 calc R U
C69 C 0.8521(9) 0.9181(8) 0.8651(6) 0.067(5) Uani 1 1 d . .
H69A H 0.8496 0.8685 0.8539 0.081 Uiso 1 1 calc R U
H69B H 0.9122 0.9552 0.8649 0.081 Uiso 1 1 calc R U
C70 C 0.7598(17) 0.6298(14) 0.1200(7) 0.124(9) Uani 1 1 d . .
H70A H 0.6998 0.5893 0.1116 0.149 Uiso 1 1 calc R U
H70B H 0.7859 0.6359 0.0916 0.149 Uiso 1 1 calc R U
C71 C 0.5086(14) 0.5782(10) 0.1080(7) 0.093(6) Uani 1 1 d . U
H71 H 0.5632 0.5977 0.1300 0.112 Uiso 1 1 calc R U
C72 C 0.4321(10) 0.7354(8) 0.8289(7) 0.079(5) Uani 1 1 d . .
H72A H 0.3917 0.7259 0.7983 0.094 Uiso 1 1 calc R U
H72B H 0.3993 0.7394 0.8538 0.094 Uiso 1 1 calc R U
C73 C 0.6708(12) 0.0301(10) 0.5764(8) 0.098(7) Uani 1 1 d . .
H73A H 0.7175 0.0218 0.5625 0.118 Uiso 1 1 calc R U
H73B H 0.6193 -0.0180 0.5723 0.118 Uiso 1 1 calc R U
C74 C 0.7033(12) 0.0603(9) 0.9086(6) 0.078(5) Uani 1 1 d . .
H74A H 0.6870 0.0122 0.8887 0.094 Uiso 1 1 calc R U
H74B H 0.6655 0.0522 0.9324 0.094 Uiso 1 1 calc R U
C75 C 0.8785(10) 0.8999(10) 0.9927(5) 0.075(5) Uani 1 1 d . .
H75A H 0.9280 0.8948 1.0135 0.090 Uiso 1 1 calc R U
H75B H 0.8740 0.9458 1.0057 0.090 Uiso 1 1 calc R U
C76 C 0.5969(12) 0.0826(9) 0.8514(7) 0.090(6) Uani 1 1 d . .
H76A H 0.5897 0.0419 0.8269 0.108 Uiso 1 1 calc R U
H76B H 0.5539 0.0617 0.8717 0.108 Uiso 1 1 calc R U
C77 C 0.8259(12) 0.5455(11) 0.1406(5) 0.081(5) Uani 1 1 d . .
H77A H 0.8449 0.5488 0.1101 0.097 Uiso 1 1 calc R U
H77B H 0.7687 0.5021 0.1365 0.097 Uiso 1 1 calc R U
C78 C 0.9975(11) 0.3541(10) 0.9831(6) 0.081(5) Uani 1 1 d . .
H78A H 1.0075 0.3155 0.9640 0.097 Uiso 1 1 calc R U
H78B H 1.0513 0.3805 1.0078 0.097 Uiso 1 1 calc R U
C79 C 0.7544(15) 0.7032(12) 0.1397(8) 0.118(8) Uani 1 1 d . .
H79A H 0.8149 0.7424 0.1501 0.142 Uiso 1 1 calc R U
H79B H 0.7219 0.7194 0.1147 0.142 Uiso 1 1 calc R U
C80 C 0.5056(13) 0.1755(11) 0.8838(8) 0.104(5) Uani 1 1 d . U
H80A H 0.5000 0.1284 0.8949 0.125 Uiso 1 1 calc R U
H80B H 0.4505 0.1659 0.8610 0.125 Uiso 1 1 calc R U
C81 C 0.5145(12) 0.2306(12) 0.9245(9) 0.116(8) Uani 1 1 d . .
H81A H 0.4581 0.2157 0.9358 0.139 Uiso 1 1 calc R U
H81B H 0.5287 0.2800 0.9149 0.139 Uiso 1 1 calc R U
C82 C 0.9181(13) 0.3718(9) 1.0417(6) 0.091(6) Uani 1 1 d . .
H82A H 0.9234 0.4173 1.0283 0.109 Uiso 1 1 calc R U
H82B H 0.9695 0.3853 1.0678 0.109 Uiso 1 1 calc R U
C83 C 0.9855(11) 0.4087(10) 0.9520(6) 0.094(6) Uani 1 1 d . .
H83A H 0.9755 0.4478 0.9707 0.113 Uiso 1 1 calc R U
H83B H 1.0400 0.4327 0.9395 0.113 Uiso 1 1 calc R U
C84 C 0.6154(11) 0.9378(8) 1.0070(5) 0.064(4) Uani 1 1 d . .
H84A H 0.6046 0.9486 1.0386 0.077 Uiso 1 1 calc R U
H84B H 0.6623 0.9828 1.0005 0.077 Uiso 1 1 calc R U
C85 C 0.9001(9) 0.9073(10) 0.9446(6) 0.076(5) Uani 1 1 d . .
H85A H 0.9588 0.9486 0.9475 0.092 Uiso 1 1 calc R U
H85B H 0.9045 0.8614 0.9316 0.092 Uiso 1 1 calc R U
C86 C 0.8301(15) 0.3438(11) 1.0624(6) 0.095(6) Uani 1 1 d . .
H86A H 0.8243 0.2989 1.0765 0.114 Uiso 1 1 calc R U
H86B H 0.8336 0.3825 1.0873 0.114 Uiso 1 1 calc R U
C87 C 0.5834(13) 0.2620(12) 0.8319(8) 0.135(10) Uani 1 1 d . .
H87A H 0.5738 0.3002 0.8516 0.162 Uiso 1 1 calc R U
H87B H 0.5336 0.2413 0.8045 0.162 Uiso 1 1 calc R U
C88 C 0.8977(13) 0.5369(13) 0.1784(7) 0.112(8) Uani 1 1 d . .
H88A H 0.9083 0.4933 0.1667 0.135 Uiso 1 1 calc R U
H88B H 0.9540 0.5811 0.1821 0.135 Uiso 1 1 calc R U
C89 C 0.5979(14) 0.2823(10) 1.0051(9) 0.101(8) Uani 1 1 d . .
H89A H 0.5425 0.2635 1.0174 0.121 Uiso 1 1 calc R U
H89B H 0.6074 0.3321 0.9973 0.121 Uiso 1 1 calc R U
C90 C 0.3652(11) 0.0241(9) 0.6497(5) 0.072(5) Uani 1 1 d . .
H90A H 0.3817 0.0643 0.6763 0.086 Uiso 1 1 calc R U
H90B H 0.3297 -0.0232 0.6596 0.086 Uiso 1 1 calc R U
C91 C 0.6763(14) 0.2887(10) 1.0434(7) 0.095(7) Uani 1 1 d . .
H91A H 0.6759 0.3161 1.0733 0.114 Uiso 1 1 calc R U
H91B H 0.6724 0.2389 1.0488 0.114 Uiso 1 1 calc R U
C92 C 0.5768(14) 0.1388(11) 0.8292(8) 0.114(6) Uani 1 1 d . U
H92A H 0.6184 0.1575 0.8078 0.137 Uiso 1 1 calc R U
H92B H 0.5162 0.1150 0.8097 0.137 Uiso 1 1 calc R U
C93 C 0.2534(15) 0.5032(12) 0.0084(9) 0.139(9) Uani 1 1 d . .
H93A H 0.2547 0.5441 -0.0085 0.208 Uiso 1 1 calc R U
H93B H 0.2046 0.4904 0.0254 0.208 Uiso 1 1 calc R U
H93C H 0.2447 0.4601 -0.0140 0.208 Uiso 1 1 calc R U
C94 C 0.0898(19) 0.7753(14) 0.1653(9) 0.160(10) Uani 1 1 d . U
H94A H 0.0508 0.7305 0.1755 0.240 Uiso 1 1 calc R U
H94B H 0.1472 0.7967 0.1871 0.240 Uiso 1 1 calc R U
H94C H 0.0984 0.7626 0.1338 0.240 Uiso 1 1 calc R U
C96 C 1.0066(17) 0.0980(13) 0.5322(8) 0.141(9) Uani 1 1 d . U
H96A H 0.9817 0.0443 0.5315 0.211 Uiso 1 1 calc R U
H96B H 1.0560 0.1215 0.5591 0.211 Uiso 1 1 calc R U
H96C H 1.0282 0.1096 0.5032 0.211 Uiso 1 1 calc R U
C97 C 0.075(2) 0.8847(12) 0.2011(9) 0.185(15) Uani 1 1 d . .
H97A H 0.0485 0.8656 0.2274 0.278 Uiso 1 1 calc R U
H97B H 0.0553 0.9225 0.1909 0.278 Uiso 1 1 calc R U
H97C H 0.1401 0.9066 0.2109 0.278 Uiso 1 1 calc R U
C98 C 0.928(2) 0.1813(19) 0.5722(10) 0.203(14) Uani 1 1 d . U
H98A H 0.8731 0.1878 0.5610 0.305 Uiso 1 1 calc R U
H98B H 0.9787 0.2289 0.5764 0.305 Uiso 1 1 calc R U
H98C H 0.9250 0.1626 0.6022 0.305 Uiso 1 1 calc R U
C99 C 0.5186(7) 0.3137(6) 0.3727(4) 0.040(3) Uani 1 1 d . .
H99A H 0.4661 0.3083 0.3493 0.048 Uiso 1 1 calc R U
H99B H 0.4975 0.2910 0.3999 0.048 Uiso 1 1 calc R U
C100 C 0.5264(8) 0.4310(7) 0.4068(4) 0.041(3) Uani 1 1 d . .
H10G H 0.5076 0.4114 0.4353 0.049 Uiso 1 1 calc R U
H10H H 0.4724 0.4226 0.3835 0.049 Uiso 1 1 calc R U
C101 C 0.5011(9) 0.3039(6) 0.5446(4) 0.045(3) Uani 1 1 d . .
H10C H 0.4653 0.3296 0.5305 0.054 Uiso 1 1 calc R U
H10D H 0.5513 0.3130 0.5282 0.054 Uiso 1 1 calc R U
C102 C 0.7085(8) 0.3084(6) 0.6806(4) 0.041(3) Uani 1 1 d . .
H10E H 0.7497 0.3192 0.6585 0.049 Uiso 1 1 calc R U
H10F H 0.7427 0.3349 0.7122 0.049 Uiso 1 1 calc R U
O1 O 0.5974(5) 0.3045(4) 0.6168(3) 0.0337(18) Uani 1 1 d . .
C105 C 0.5275(12) 0.6179(9) 0.8881(6) 0.076(4) Uani 1 1 d . U
H10I H 0.5642 0.6137 0.8653 0.091 Uiso 1 1 calc R U
H10J H 0.4737 0.5712 0.8827 0.091 Uiso 1 1 calc R U
C104 C 0.5789(12) 0.6303(9) 0.9369(6) 0.076(4) Uani 1 1 d . U
H10K H 0.5432 0.6371 0.9597 0.091 Uiso 1 1 calc R U
H10L H 0.5915 0.5864 0.9425 0.091 Uiso 1 1 calc R U
O31 O -0.0510(11) 0.7713(11) 0.0937(6) 0.163(7) Uani 1 1 d . U
C1A C -0.0178(18) 0.8275(15) 0.1336(10) 0.139(9) Uani 1 1 d . U
H1AA H -0.0426 0.8628 0.1381 0.167 Uiso 1 1 calc R U
C95 C 0.8783(18) 0.0901(17) 0.4953(9) 0.176(12) Uani 1 1 d D U
H95 H 0.8767 0.0480 0.4765 0.212 Uiso 1 1 calc R U

loop_
_atom_site_aniso_label
_atom_site_aniso_U_11
_atom_site_aniso_U_22
_atom_site_aniso_U_33
_atom_site_aniso_U_23
_atom_site_aniso_U_13
_atom_site_aniso_U_12
Sn1 0.0249(4) 0.0238(4) 0.0263(4) 0.0056(3) 0.0038(3) 0.0113(3)
Sn2 0.0303(4) 0.0276(4) 0.0304(4) 0.0035(3) 0.0001(3) 0.0148(3)
Sn3 0.0250(4) 0.0246(4) 0.0282(4) 0.0030(3) 0.0022(3) 0.0110(3)
Sn4 0.0239(4) 0.0228(4) 0.0313(4) 0.0095(3) 0.0078(3) 0.0124(3)
Sn5 0.0249(4) 0.0205(4) 0.0247(4) 0.0005(3) 0.0014(3) 0.0036(3)
Sn6 0.0272(4) 0.0192(4) 0.0312(4) 0.0014(3) -0.0003(3) 0.0105(3)
Sn7 0.0335(4) 0.0399(5) 0.0356(5) 0.0182(4) 0.0023(4) 0.0154(4)
Sn8 0.0271(4) 0.0452(5) 0.0580(6) 0.0316(5) 0.0076(4) 0.0084(4)
Sn9 0.0527(6) 0.0712(6) 0.0272(5) 0.0137(4) 0.0137(4) 0.0408(5)
Sn10 0.0301(4) 0.0281(4) 0.0308(4) -0.0011(3) -0.0064(3) 0.0138(3)
Sn11 0.0261(4) 0.0269(4) 0.0371(5) 0.0043(3) 0.0012(3) 0.0151(3)
Sn12 0.0381(5) 0.0192(4) 0.0556(6) 0.0050(4) -0.0099(4) 0.0107(4)
Sn13 0.0301(4) 0.0183(4) 0.0306(4) 0.0057(3) 0.0030(3) 0.0051(3)
Sn14 0.0214(4) 0.0273(4) 0.0249(4) -0.0006(3) -0.0023(3) 0.0080(3)
Sn15 0.0306(4) 0.0197(4) 0.0352(4) -0.0038(3) 0.0011(3) 0.0120(3)
Sn16 0.0348(4) 0.0295(4) 0.0319(4) 0.0077(3) -0.0038(4) 0.0156(4)
Sn17 0.0395(5) 0.0280(4) 0.0216(4) 0.0019(3) 0.0073(4) 0.0069(4)
Sn18 0.0251(4) 0.0266(4) 0.0371(5) 0.0051(3) 0.0124(4) 0.0107(3)
Sn19 0.0218(4) 0.0396(5) 0.0397(5) -0.0049(4) -0.0024(4) 0.0078(4)
Sn20 0.0355(5) 0.0386(5) 0.0411(5) 0.0022(4) -0.0056(4) 0.0211(4)
Sn21 0.0270(4) 0.0500(5) 0.0401(5) -0.0041(4) 0.0058(4) 0.0174(4)
Sn22 0.0332(4) 0.0325(4) 0.0404(5) 0.0074(4) 0.0089(4) 0.0038(4)
Sn23 0.0328(4) 0.0254(4) 0.0374(5) -0.0059(3) -0.0012(4) 0.0092(4)
Sn24 0.0314(4) 0.0357(5) 0.0260(4) -0.0031(3) -0.0002(4) 0.0085(4)
Rh1 0.0206(4) 0.0201(4) 0.0241(4) 0.0060(3) 0.0031(4) 0.0083(3)
Rh2 0.0197(4) 0.0143(4) 0.0201(4) 0.0011(3) 0.0004(3) 0.0062(3)
Rh3 0.0203(4) 0.0240(4) 0.0245(5) -0.0007(4) 0.0005(4) 0.0085(4)
K1 0.0343(14) 0.0367(15) 0.0542(18) 0.0112(13) 0.0096(13) 0.0148(12)
K2 0.0269(12) 0.0208(12) 0.0342(14) 0.0021(10) 0.0019(11) 0.0096(10)
K3 0.0238(12) 0.0339(13) 0.0269(13) -0.0047(11) 0.0024(10) 0.0107(11)
K4 0.0347(14) 0.0375(14) 0.0311(14) -0.0004(11) 0.0019(11) 0.0158(12)
K5 0.0536(18) 0.0369(15) 0.0533(18) 0.0163(14) 0.0093(15) 0.0197(14)
O2 0.033(4) 0.030(4) 0.030(4) -0.011(3) 0.005(4) 0.012(4)
O3 0.024(4) 0.033(4) 0.038(5) 0.001(4) 0.004(4) 0.009(4)
O4 0.068(6) 0.040(5) 0.043(6) 0.018(4) 0.011(5) 0.014(5)
O5 0.029(4) 0.043(5) 0.043(5) 0.004(4) 0.011(4) 0.012(4)
O6 0.023(4) 0.039(5) 0.046(5) 0.002(4) 0.007(4) -0.002(4)
O7 0.050(5) 0.051(5) 0.037(5) -0.005(4) 0.012(4) 0.024(5)
O8 0.037(5) 0.049(5) 0.020(4) -0.011(4) 0.002(3) 0.023(4)
O9 0.050(5) 0.026(4) 0.053(6) 0.011(4) -0.011(4) 0.007(4)
O10 0.028(5) 0.046(5) 0.058(6) -0.009(5) 0.013(4) -0.002(4)
O11 0.045(5) 0.033(5) 0.046(5) -0.001(4) 0.016(4) 0.008(4)
O12 0.060(6) 0.034(5) 0.051(6) 0.015(4) 0.013(5) 0.024(4)
O13 0.060(6) 0.035(5) 0.053(6) 0.000(4) 0.023(5) 0.009(5)
O14 0.033(5) 0.057(6) 0.044(5) 0.016(4) 0.008(4) 0.026(4)
O15 0.064(7) 0.067(7) 0.069(7) 0.037(6) 0.012(6) 0.034(6)
O16 0.036(5) 0.058(6) 0.055(6) -0.019(5) 0.012(5) 0.008(5)
O17 0.053(6) 0.045(5) 0.053(6) 0.010(4) 0.019(5) 0.023(5)
O18 0.056(6) 0.041(5) 0.039(5) 0.011(4) 0.001(5) 0.013(5)
O19 0.085(8) 0.067(7) 0.051(6) 0.013(5) 0.009(6) 0.046(6)
O20 0.054(6) 0.041(5) 0.081(8) -0.001(5) 0.018(6) 0.025(5)
O21 0.061(7) 0.053(6) 0.131(11) -0.019(7) 0.012(7) 0.036(6)
O22 0.038(5) 0.097(8) 0.031(5) -0.017(5) 0.001(4) 0.018(5)
O23 0.110(9) 0.061(7) 0.078(8) 0.045(6) 0.037(7) 0.043(7)
O24 0.090(9) 0.118(10) 0.089(9) 0.050(8) 0.063(8) 0.061(8)
O25 0.027(5) 0.083(8) 0.100(9) -0.016(7) 0.017(6) 0.003(5)
O26 0.072(8) 0.053(7) 0.118(10) -0.002(7) 0.028(8) 0.019(6)
O27 0.099(9) 0.073(8) 0.052(6) 0.022(6) 0.022(6) 0.049(7)
O28 0.088(9) 0.075(8) 0.116(10) 0.031(8) 0.060(9) 0.044(7)
O29 0.095(9) 0.059(7) 0.061(7) 0.017(6) 0.034(7) 0.016(6)
O30 0.087(8) 0.048(6) 0.093(9) 0.003(6) 0.010(7) 0.027(6)
O32 0.205(15) 0.169(14) 0.176(14) 0.023(12) 0.061(13) 0.051(12)
N1 0.082(10) 0.050(8) 0.075(9) 0.008(7) 0.002(8) 0.041(7)
N2 0.028(6) 0.070(8) 0.065(8) 0.004(7) 0.004(6) 0.029(6)
N3 0.071(9) 0.058(8) 0.033(7) 0.004(6) 0.006(6) 0.011(7)
N4 0.033(5) 0.023(5) 0.038(6) 0.003(4) 0.000(5) 0.012(4)
N5 0.052(7) 0.030(6) 0.100(10) 0.011(6) -0.023(7) 0.016(6)
N6 0.036(6) 0.031(5) 0.042(6) -0.001(5) 0.004(5) 0.014(5)
N7 0.030(5) 0.036(6) 0.050(7) -0.002(5) 0.018(5) 0.014(5)
N8 0.073(9) 0.111(11) 0.035(7) -0.017(7) -0.019(6) 0.072(9)
N9 0.030(6) 0.055(7) 0.069(8) -0.004(6) 0.005(6) 0.024(6)
N10 0.078(8) 0.070(9) 0.147(13) 0.022(8) -0.003(8) 0.025(8)
N11 0.087(12) 0.108(15) 0.137(17) 0.076(13) -0.001(12) 0.015(11)
N12 0.074(9) 0.078(10) 0.058(9) 0.020(8) 0.008(7) 0.039(8)
C1 0.031(7) 0.095(11) 0.015(6) -0.003(7) 0.003(5) 0.023(7)
C2 0.035(7) 0.023(6) 0.045(8) -0.013(5) -0.006(6) -0.001(5)
C3 0.032(6) 0.017(6) 0.046(8) -0.007(5) -0.006(6) -0.005(5)
C4 0.051(9) 0.086(11) 0.045(8) -0.022(8) -0.009(7) 0.048(8)
C5 0.050(8) 0.039(7) 0.047(8) -0.002(6) -0.005(7) 0.021(7)
C6 0.052(8) 0.061(9) 0.019(6) -0.016(6) -0.001(6) 0.020(7)
C7 0.045(7) 0.034(7) 0.042(7) -0.007(6) -0.008(6) 0.022(6)
C8 0.063(11) 0.062(11) 0.088(13) -0.023(9) -0.011(9) 0.025(9)
C9 0.050(8) 0.044(8) 0.073(10) 0.015(7) 0.018(8) 0.036(7)
C10 0.046(8) 0.046(8) 0.051(9) -0.001(7) 0.026(7) -0.013(7)
C11 0.044(7) 0.036(7) 0.042(8) 0.005(6) 0.002(6) 0.016(6)
C12 0.110(15) 0.064(11) 0.098(15) 0.028(10) 0.069(14) 0.040(11)
C13 0.050(8) 0.034(7) 0.047(8) -0.005(6) 0.013(7) 0.024(6)
C14 0.021(6) 0.057(9) 0.067(9) 0.002(7) -0.003(6) 0.024(6)
C15 0.066(10) 0.039(8) 0.031(7) 0.003(6) -0.010(7) 0.009(7)
C16 0.084(11) 0.026(7) 0.039(8) 0.002(6) 0.026(8) 0.002(7)
C17 0.048(8) 0.034(7) 0.033(7) -0.007(5) 0.011(6) 0.011(6)
C18 0.025(7) 0.052(8) 0.079(11) -0.009(7) 0.017(7) 0.018(6)
C19 0.048(9) 0.061(10) 0.056(10) 0.009(8) 0.026(8) 0.012(7)
C20 0.048(8) 0.093(11) 0.036(8) 0.024(8) 0.015(7) 0.042(8)
C21 0.041(7) 0.053(8) 0.047(8) 0.004(7) 0.023(6) 0.027(7)
C22 0.068(10) 0.058(10) 0.045(9) -0.006(8) 0.023(8) 0.004(8)
C23 0.121(15) 0.066(10) 0.055(10) 0.006(8) 0.029(11) 0.068(11)
C24 0.041(9) 0.077(12) 0.119(15) 0.001(11) 0.030(10) 0.038(9)
C25 0.085(8) 0.049(7) 0.095(9) 0.029(7) -0.009(7) 0.032(7)
C26 0.077(11) 0.039(8) 0.071(11) 0.026(8) 0.048(9) 0.029(8)
C27 0.045(8) 0.046(8) 0.071(10) 0.006(7) 0.025(8) 0.013(7)
C28 0.065(10) 0.046(9) 0.093(13) 0.015(9) 0.008(10) 0.028(8)
C29 0.076(11) 0.099(13) 0.059(10) 0.062(10) 0.026(9) 0.052(10)
C30 0.093(14) 0.079(12) 0.069(12) 0.029(10) 0.036(11) 0.052(11)
C31 0.050(8) 0.035(7) 0.060(9) 0.010(7) 0.013(7) 0.010(6)
C32 0.049(10) 0.055(10) 0.136(17) 0.031(11) 0.036(12) 0.014(8)
C33 0.058(9) 0.064(10) 0.045(8) -0.012(7) 0.000(7) 0.037(8)
C34 0.082(12) 0.093(13) 0.038(9) -0.012(8) 0.002(8) 0.050(11)
C35 0.104(14) 0.073(11) 0.053(10) 0.017(9) 0.035(10) 0.058(11)
C36 0.069(10) 0.034(7) 0.052(9) 0.004(7) -0.010(8) 0.012(7)
C37 0.043(8) 0.091(11) 0.042(8) 0.016(8) 0.023(7) 0.038(8)
C38 0.062(10) 0.039(8) 0.078(11) 0.009(7) 0.047(9) 0.010(7)
C39 0.059(10) 0.046(9) 0.093(13) -0.029(9) 0.039(10) 0.001(8)
C40 0.096(14) 0.126(17) 0.068(12) 0.045(12) 0.035(11) 0.082(14)
C41 0.101(16) 0.065(12) 0.093(15) 0.011(11) 0.028(13) 0.035(11)
C42 0.044(7) 0.035(7) 0.049(8) -0.009(6) 0.019(6) 0.025(6)
C43 0.069(12) 0.061(11) 0.128(17) -0.018(12) 0.062(12) 0.021(9)
C44 0.101(11) 0.123(12) 0.036(7) -0.024(8) -0.004(7) 0.067(10)
C45 0.041(7) 0.043(8) 0.056(9) -0.001(7) 0.004(7) 0.021(6)
C46 0.039(7) 0.045(8) 0.043(8) 0.011(6) 0.007(6) -0.006(6)
C47 0.039(8) 0.075(11) 0.064(10) -0.002(8) 0.009(7) 0.027(8)
C50 0.075(12) 0.039(8) 0.097(13) 0.016(9) 0.035(10) 0.024(8)
C51 0.099(14) 0.095(14) 0.078(12) -0.011(10) -0.007(11) 0.084(12)
C52 0.055(10) 0.051(10) 0.110(14) 0.015(9) -0.037(9) 0.016(8)
C53 0.093(9) 0.072(8) 0.111(10) 0.018(7) -0.004(7) 0.063(7)
C54 0.125(17) 0.061(11) 0.109(16) 0.045(11) 0.067(14) 0.061(12)
C55 0.024(8) 0.098(14) 0.123(16) 0.005(12) 0.017(9) 0.013(9)
C56 0.117(16) 0.047(10) 0.074(12) 0.036(9) 0.009(11) 0.018(10)
C57 0.064(11) 0.101(14) 0.053(10) 0.018(10) -0.035(8) 0.017(10)
C58 0.128(17) 0.065(11) 0.062(11) 0.013(9) 0.006(11) 0.058(12)
C59 0.088(14) 0.031(9) 0.145(19) 0.000(10) 0.013(14) 0.010(9)
C60 0.081(12) 0.037(9) 0.096(14) 0.016(9) 0.035(11) 0.003(9)
C61 0.103(16) 0.120(18) 0.086(15) 0.045(13) -0.030(13) 0.028(14)
C62 0.086(13) 0.031(8) 0.122(16) -0.009(9) -0.002(12) 0.023(9)
C63 0.110(15) 0.061(11) 0.117(16) 0.024(11) -0.039(12) 0.052(11)
C64 0.033(8) 0.074(12) 0.104(15) 0.000(10) 0.008(9) -0.025(8)
C65 0.104(15) 0.058(11) 0.132(17) 0.046(12) 0.023(14) 0.042(11)
C66 0.050(9) 0.098(14) 0.092(13) 0.008(11) 0.008(9) 0.054(10)
C67 0.096(13) 0.114(15) 0.051(10) -0.019(10) -0.021(9) 0.088(13)
C68 0.117(11) 0.107(11) 0.033(7) -0.020(7) -0.011(7) 0.079(9)
C69 0.034(8) 0.050(9) 0.111(15) -0.004(9) 0.023(9) 0.010(7)
C70 0.20(2) 0.20(2) 0.070(13) 0.078(15) 0.062(15) 0.15(2)
C71 0.105(10) 0.092(9) 0.094(9) 0.015(7) 0.035(8) 0.047(7)
C72 0.061(11) 0.051(10) 0.115(15) -0.014(9) -0.006(10) 0.026(9)
C73 0.074(12) 0.073(12) 0.17(2) 0.007(13) 0.030(14) 0.058(11)
C74 0.091(14) 0.070(11) 0.097(14) 0.011(10) 0.025(11) 0.054(11)
C75 0.047(9) 0.106(13) 0.059(10) -0.049(9) -0.027(8) 0.044(10)
C76 0.072(12) 0.048(10) 0.135(18) 0.003(11) -0.005(12) 0.018(9)
C77 0.096(14) 0.121(16) 0.052(10) 0.013(10) 0.033(10) 0.066(13)
C78 0.073(12) 0.093(13) 0.047(10) 0.025(9) 0.004(9) 0.003(10)
C79 0.14(2) 0.14(2) 0.14(2) 0.097(17) 0.085(18) 0.094(17)
C80 0.071(9) 0.080(10) 0.153(14) 0.025(10) 0.001(10) 0.029(9)
C81 0.053(12) 0.103(17) 0.21(3) 0.068(18) 0.038(15) 0.034(12)
C82 0.118(16) 0.067(12) 0.046(10) 0.012(9) -0.005(10) 0.000(11)
C83 0.065(11) 0.098(14) 0.072(12) 0.005(11) 0.019(10) -0.020(10)
C84 0.084(12) 0.053(9) 0.046(9) -0.006(7) 0.023(9) 0.019(9)
C85 0.034(8) 0.105(14) 0.081(13) -0.023(10) -0.003(8) 0.032(9)
C86 0.15(2) 0.091(14) 0.043(10) 0.024(10) 0.021(13) 0.047(14)
C87 0.073(14) 0.103(17) 0.18(2) 0.062(16) -0.062(14) 0.002(12)
C88 0.091(14) 0.20(2) 0.084(14) -0.006(15) 0.031(12) 0.105(16)
C89 0.103(17) 0.069(13) 0.17(2) 0.055(15) 0.093(17) 0.049(12)
C90 0.097(13) 0.062(10) 0.060(11) 0.020(8) 0.054(11) 0.019(9)
C91 0.115(17) 0.078(13) 0.087(14) 0.011(11) 0.060(14) 0.019(13)
C92 0.082(9) 0.078(10) 0.158(14) 0.020(10) -0.003(10) 0.016(9)
C93 0.112(19) 0.094(17) 0.18(3) 0.051(17) 0.009(18) 0.009(15)
C94 0.214(19) 0.158(17) 0.160(17) 0.072(14) 0.073(14) 0.108(15)
C96 0.158(17) 0.145(16) 0.133(15) 0.091(13) 0.015(12) 0.067(13)
C97 0.28(4) 0.075(16) 0.12(2) -0.002(15) 0.05(2) -0.01(2)
C98 0.21(2) 0.23(2) 0.139(19) 0.049(16) 0.027(16) 0.056(16)
C99 0.019(6) 0.036(7) 0.042(7) 0.001(6) -0.013(5) -0.005(5)
C100 0.030(6) 0.059(8) 0.038(7) 0.002(6) 0.000(6) 0.027(6)
C101 0.057(8) 0.033(7) 0.055(8) 0.016(6) 0.002(7) 0.028(7)
C102 0.039(7) 0.024(6) 0.040(7) 0.002(5) -0.013(6) 0.000(5)
O1 0.035(4) 0.019(4) 0.039(5) -0.007(3) -0.017(4) 0.014(3)
C105 0.102(11) 0.056(8) 0.071(9) 0.012(8) 0.038(9) 0.025(8)
C104 0.102(11) 0.052(8) 0.081(9) 0.023(8) 0.041(9) 0.028(8)
O31 0.127(12) 0.216(15) 0.130(12) -0.001(11) 0.048(10) 0.048(11)
C1A 0.131(12) 0.141(12) 0.148(12) 0.023(9) 0.028(9) 0.059(9)
C95 0.163(14) 0.192(15) 0.180(15) 0.015(9) 0.056(10) 0.072(10)

loop_
_atom_type_symbol
_atom_type_description
_atom_type_scat_dispersion_real
_atom_type_scat_dispersion_imag
_atom_type_scat_source
C C 0.0033 0.0016 'International Tables Vol C Tables 4.2.6.8 and 6.1.1.4'
H H 0.0000 0.0000 'International Tables Vol C Tables 4.2.6.8 and 6.1.1.4'
N N 0.0061 0.0033 'International Tables Vol C Tables 4.2.6.8 and 6.1.1.4'
O O 0.0106 0.0060 'International Tables Vol C Tables 4.2.6.8 and 6.1.1.4'
K K 0.2009 0.2494 'International Tables Vol C Tables 4.2.6.8 and 6.1.1.4'
Rh Rh -1.1178 0.9187 'International Tables Vol C Tables 4.2.6.8 and 6.1.1.4'
Sn Sn -0.6537 1.4246 'International Tables Vol C Tables 4.2.6.8 and 6.1.1.4'

loop_
_geom_angle_atom_site_label_1
_geom_angle_atom_site_label_2
_geom_angle_atom_site_label_3
_geom_angle
Rh2 Sn1 Rh1 101.25(3)
Rh2 Sn1 Sn2 60.72(3)
Rh1 Sn1 Sn2 104.76(3)
Rh2 Sn1 Sn3 102.72(3)
Rh1 Sn1 Sn3 55.18(2)
Sn2 Sn1 Sn3 59.87(2)
Rh2 Sn1 Sn10 112.45(3)
Rh1 Sn1 Sn10 54.52(2)
Sn2 Sn1 Sn10 158.10(3)
Sn3 Sn1 Sn10 105.19(3)
Rh2 Sn1 Sn14 54.26(2)
Rh1 Sn1 Sn14 109.98(3)
Sn2 Sn1 Sn14 110.06(3)
Sn3 Sn1 Sn14 152.40(3)
Sn10 Sn1 Sn14 75.31(3)
Rh2 Sn1 Sn4 52.81(2)
Rh1 Sn1 Sn4 51.84(2)
Sn2 Sn1 Sn4 93.22(3)
Sn3 Sn1 Sn4 86.98(3)
Sn10 Sn1 Sn4 68.79(2)
Sn14 Sn1 Sn4 67.20(2)
Rh2 Sn1 Sn15 52.30(2)
Rh1 Sn1 Sn15 153.53(3)
Sn2 Sn1 Sn15 65.53(2)
Sn3 Sn1 Sn15 124.98(3)
Sn10 Sn1 Sn15 129.01(3)
Sn14 Sn1 Sn15 56.42(2)
Sn4 Sn1 Sn15 102.68(3)
Rh2 Sn2 Sn1 56.06(2)
Rh2 Sn2 Rh3 97.91(3)
Sn1 Sn2 Rh3 101.21(3)
Rh2 Sn2 Sn3 99.95(3)
Sn1 Sn2 Sn3 60.67(2)
Rh3 Sn2 Sn3 53.41(2)
Rh2 Sn2 Sn5 51.51(2)
Sn1 Sn2 Sn5 89.03(3)
Rh3 Sn2 Sn5 50.86(2)
Sn3 Sn2 Sn5 85.82(3)
Rh2 Sn2 Sn20 116.90(3)
Sn1 Sn2 Sn20 153.53(3)
Rh3 Sn2 Sn20 52.74(2)
Sn3 Sn2 Sn20 99.55(3)
Sn5 Sn2 Sn20 71.04(3)
Rh2 Sn2 Sn16 52.95(2)
Sn1 Sn2 Sn16 103.54(3)
Rh3 Sn2 Sn16 112.49(3)
Sn3 Sn2 Sn16 150.23(3)
Sn5 Sn2 Sn16 67.90(2)
Sn20 Sn2 Sn16 85.36(3)
Rh3 Sn3 Rh1 105.09(3)
Rh3 Sn3 Sn2 63.14(3)
Rh1 Sn3 Sn2 107.75(3)
Rh3 Sn3 Sn1 107.72(3)
Rh1 Sn3 Sn1 59.28(2)
Sn2 Sn3 Sn1 59.46(2)
Rh3 Sn3 Sn8 112.92(3)
Rh1 Sn3 Sn8 55.95(2)
Sn2 Sn3 Sn8 162.80(3)
Sn1 Sn3 Sn8 109.45(3)
Rh3 Sn3 Sn21 55.04(3)
Rh1 Sn3 Sn21 159.21(4)
Sn2 Sn3 Sn21 70.61(3)
Sn1 Sn3 Sn21 128.32(3)
Sn8 Sn3 Sn21 122.20(3)
Rh3 Sn3 Sn6 53.61(2)
Rh1 Sn3 Sn6 53.88(2)
Sn2 Sn3 Sn6 94.86(3)
Sn1 Sn3 Sn6 91.85(3)
Sn8 Sn3 Sn6 71.40(3)
Sn21 Sn3 Sn6 105.33(3)
Rh3 Sn3 Sn22 54.98(3)
Rh1 Sn3 Sn22 107.85(3)
Sn2 Sn3 Sn22 114.09(3)
Sn1 Sn3 Sn22 157.30(3)
Sn8 Sn3 Sn22 70.57(3)
Sn21 Sn3 Sn22 57.36(3)
Sn6 Sn3 Sn22 66.28(2)
Rh1 Sn4 Rh2 111.61(3)
Rh1 Sn4 Sn18 160.26(4)
Rh2 Sn4 Sn18 61.89(3)
Rh1 Sn4 Sn11 61.19(3)
Rh2 Sn4 Sn11 155.59(4)
Sn18 Sn4 Sn11 116.16(3)
Rh1 Sn4 Sn6 56.66(3)
Rh2 Sn4 Sn6 106.17(3)
Sn18 Sn4 Sn6 141.82(3)
Sn11 Sn4 Sn6 89.32(3)
Rh1 Sn4 Sn5 102.51(3)
Rh2 Sn4 Sn5 52.99(2)
Sn18 Sn4 Sn5 88.19(3)
Sn11 Sn4 Sn5 148.46(3)
Sn6 Sn4 Sn5 60.07(2)
Rh1 Sn4 Sn1 58.87(2)
Rh2 Sn4 Sn1 56.89(2)
Sn18 Sn4 Sn1 106.27(3)
Sn11 Sn4 Sn1 104.60(3)
Sn6 Sn4 Sn1 92.86(3)
Sn5 Sn4 Sn1 85.73(2)
Rh3 Sn5 Rh2 118.03(4)
Rh3 Sn5 Sn24 61.12(3)
Rh2 Sn5 Sn24 160.95(4)
Rh3 Sn5 Sn17 165.22(4)
Rh2 Sn5 Sn17 61.70(3)
Sn24 Sn5 Sn17 113.77(3)
Rh3 Sn5 Sn6 55.20(3)
Rh2 Sn5 Sn6 104.89(3)
Sn24 Sn5 Sn6 90.01(3)
Sn17 Sn5 Sn6 139.48(3)
Rh3 Sn5 Sn2 63.23(3)
Rh2 Sn5 Sn2 61.45(3)
Sn24 Sn5 Sn2 106.17(3)
Sn17 Sn5 Sn2 107.96(3)
Sn6 Sn5 Sn2 95.03(3)
Rh3 Sn5 Sn4 103.57(3)
Rh2 Sn5 Sn4 54.16(2)
Sn24 Sn5 Sn4 144.41(3)
Sn17 Sn5 Sn4 88.10(3)
Sn6 Sn5 Sn4 57.49(2)
Sn2 Sn5 Sn4 91.99(3)
Rh3 Sn6 Rh1 108.26(3)
Rh3 Sn6 Sn23 61.22(3)
Rh1 Sn6 Sn23 156.10(4)
Rh3 Sn6 Sn12 149.98(4)
Rh1 Sn6 Sn12 60.81(3)
Sn23 Sn6 Sn12 116.38(3)
Rh3 Sn6 Sn4 106.67(3)
Rh1 Sn6 Sn4 55.28(2)
Sn23 Sn6 Sn4 145.95(3)
Sn12 Sn6 Sn4 89.95(3)
Rh3 Sn6 Sn5 53.86(2)
Rh1 Sn6 Sn5 103.32(3)
Sn23 Sn6 Sn5 87.65(3)
Sn12 Sn6 Sn5 151.73(3)
Sn4 Sn6 Sn5 62.44(2)
Rh3 Sn6 Sn3 55.11(3)
Rh1 Sn6 Sn3 55.71(3)
Sn23 Sn6 Sn3 105.48(3)
Sn12 Sn6 Sn3 101.95(3)
Sn4 Sn6 Sn3 88.29(3)
Sn5 Sn6 Sn3 84.23(2)
Rh1 Sn7 Sn9 55.97(3)
Rh1 Sn7 Sn11 59.75(3)
Sn9 Sn7 Sn11 107.32(3)
Rh1 Sn7 Sn12 59.46(3)
Sn9 Sn7 Sn12 108.09(3)
Sn11 Sn7 Sn12 58.89(3)
Rh1 Sn7 Sn8 56.54(3)
Sn9 Sn7 Sn8 61.95(3)
Sn11 Sn7 Sn8 105.66(3)
Sn12 Sn7 Sn8 58.25(3)
Rh1 Sn7 Sn10 56.23(3)
Sn9 Sn7 Sn10 60.26(3)
Sn11 Sn7 Sn10 58.00(2)
Sn12 Sn7 Sn10 105.00(3)
Sn8 Sn7 Sn10 107.42(3)
Rh1 Sn8 Sn12 60.47(3)
Rh1 Sn8 Sn7 56.87(3)
Sn12 Sn8 Sn7 60.55(3)
Rh1 Sn8 Sn3 56.02(3)
Sn12 Sn8 Sn3 103.91(3)
Sn7 Sn8 Sn3 107.96(3)
Rh1 Sn8 Sn9 54.62(3)
Sn12 Sn8 Sn9 106.82(3)
Sn7 Sn8 Sn9 58.06(3)
Sn3 Sn8 Sn9 64.03(3)
Rh1 Sn9 Sn7 58.17(3)
Rh1 Sn9 Sn10 57.17(3)
Sn7 Sn9 Sn10 61.16(3)
Rh1 Sn9 Sn8 56.37(3)
Sn7 Sn9 Sn8 59.98(3)
Sn10 Sn9 Sn8 106.62(3)
Rh1 Sn10 Sn11 60.79(3)
Rh1 Sn10 Sn9 55.47(3)
Sn11 Sn10 Sn9 107.75(3)
Rh1 Sn10 Sn7 56.67(3)
Sn11 Sn10 Sn7 60.22(3)
Sn9 Sn10 Sn7 58.58(3)
Rh1 Sn10 Sn1 58.71(2)
Sn11 Sn10 Sn1 107.01(3)
Sn9 Sn10 Sn1 64.57(3)
Sn7 Sn10 Sn1 109.89(3)
Rh1 Sn11 Sn10 56.47(3)
Rh1 Sn11 Sn12 58.94(3)
Sn10 Sn11 Sn12 109.41(3)
Rh1 Sn11 Sn4 53.77(2)
Sn10 Sn11 Sn4 73.43(3)
Sn12 Sn11 Sn4 90.29(3)
Rh1 Sn11 Sn7 56.02(2)
Sn10 Sn11 Sn7 61.79(3)
Sn12 Sn11 Sn7 60.70(3)
Sn4 Sn11 Sn7 109.15(3)
Rh1 Sn12 Sn8 56.56(3)
Rh1 Sn12 Sn11 59.21(3)
Sn8 Sn12 Sn11 109.23(3)
Rh1 Sn12 Sn6 55.01(2)
Sn8 Sn12 Sn6 76.00(3)
Sn11 Sn12 Sn6 90.39(3)
Rh1 Sn12 Sn7 56.01(3)
Sn8 Sn12 Sn7 61.20(3)
Sn11 Sn12 Sn7 60.42(3)
Sn6 Sn12 Sn7 110.58(3)
Rh2 Sn13 Sn15 55.26(2)
Rh2 Sn13 Sn17 59.81(3)
Sn15 Sn13 Sn17 107.17(3)
Rh2 Sn13 Sn18 59.76(2)
Sn15 Sn13 Sn18 107.40(3)
Sn17 Sn13 Sn18 58.90(3)
Rh2 Sn13 Sn14 55.95(2)
Sn15 Sn13 Sn14 60.02(2)
Sn17 Sn13 Sn14 105.68(3)
Sn18 Sn13 Sn14 59.03(2)
Rh2 Sn13 Sn16 55.39(2)
Sn15 Sn13 Sn16 59.55(2)
Sn17 Sn13 Sn16 58.62(3)
Sn18 Sn13 Sn16 105.02(3)
Sn14 Sn13 Sn16 105.42(3)
Rh2 Sn14 Sn18 60.65(3)
Rh2 Sn14 Sn15 55.40(2)
Sn18 Sn14 Sn15 107.73(3)
Rh2 Sn14 Sn13 57.36(2)
Sn18 Sn14 Sn13 60.12(2)
Sn15 Sn14 Sn13 59.34(2)
Rh2 Sn14 Sn1 56.48(2)
Sn18 Sn14 Sn1 105.39(3)
Sn15 Sn14 Sn1 62.95(2)
Sn13 Sn14 Sn1 108.44(3)
Rh2 Sn15 Sn13 58.35(2)
Rh2 Sn15 Sn16 56.86(3)
Sn13 Sn15 Sn16 61.22(3)
Rh2 Sn15 Sn14 57.04(2)
Sn13 Sn15 Sn14 60.64(2)
Sn16 Sn15 Sn14 107.16(3)
Rh2 Sn15 Sn1 55.94(2)
Sn13 Sn15 Sn1 107.64(3)
Sn16 Sn15 Sn1 102.08(3)
Sn14 Sn15 Sn1 60.63(2)
Rh2 Sn16 Sn17 60.94(3)
Rh2 Sn16 Sn15 55.66(2)
Sn17 Sn16 Sn15 107.96(3)
Rh2 Sn16 Sn13 57.22(2)
Sn17 Sn16 Sn13 59.92(3)
Sn15 Sn16 Sn13 59.23(2)
Rh2 Sn16 Sn2 60.03(3)
Sn17 Sn16 Sn2 107.13(3)
Sn15 Sn16 Sn2 66.82(3)
Sn13 Sn16 Sn2 112.50(3)
Rh2 Sn17 Sn18 59.23(2)
Rh2 Sn17 Sn16 55.34(2)
Sn18 Sn17 Sn16 108.57(3)
Rh2 Sn17 Sn5 53.27(2)
Sn18 Sn17 Sn5 91.07(3)
Sn16 Sn17 Sn5 71.74(3)
Rh2 Sn17 Sn13 56.20(2)
Sn18 Sn17 Sn13 60.61(2)
Sn16 Sn17 Sn13 61.46(3)
Sn5 Sn17 Sn13 108.68(3)
Rh2 Sn18 Sn4 54.60(2)
Rh2 Sn18 Sn17 59.24(3)
Sn4 Sn18 Sn17 92.65(3)
Rh2 Sn18 Sn14 55.55(2)
Sn4 Sn18 Sn14 72.42(3)
Sn17 Sn18 Sn14 108.36(3)
Rh2 Sn18 Sn13 56.16(2)
Sn4 Sn18 Sn13 109.80(3)
Sn17 Sn18 Sn13 60.49(2)
Sn14 Sn18 Sn13 60.85(2)
Rh3 Sn19 Sn21 55.93(3)
Rh3 Sn19 Sn23 59.55(3)
Sn21 Sn19 Sn23 107.16(3)
Rh3 Sn19 Sn24 59.18(3)
Sn21 Sn19 Sn24 107.69(3)
Sn23 Sn19 Sn24 58.88(3)
Rh3 Sn19 Sn20 55.64(3)
Sn21 Sn19 Sn20 60.30(3)
Sn23 Sn19 Sn20 105.50(3)
Sn24 Sn19 Sn20 58.95(3)
Rh3 Sn19 Sn22 56.42(3)
Sn21 Sn19 Sn22 59.83(3)
Sn23 Sn19 Sn22 58.57(3)
Sn24 Sn19 Sn22 105.38(3)
Sn20 Sn19 Sn22 105.95(3)
Rh3 Sn20 Sn24 60.05(3)
Rh3 Sn20 Sn21 55.83(3)
Sn24 Sn20 Sn21 107.61(3)
Rh3 Sn20 Sn19 56.96(3)
Sn24 Sn20 Sn19 60.09(3)
Sn21 Sn20 Sn19 59.07(3)
Rh3 Sn20 Sn2 62.34(3)
Sn24 Sn20 Sn2 105.90(3)
Sn21 Sn20 Sn2 70.59(3)
Sn19 Sn20 Sn2 115.48(3)
Rh3 Sn21 Sn19 57.70(3)
Rh3 Sn21 Sn22 57.33(3)
Sn19 Sn21 Sn22 60.90(3)
Rh3 Sn21 Sn20 56.24(3)
Sn19 Sn21 Sn20 60.63(3)
Sn22 Sn21 Sn20 107.02(3)
Rh3 Sn21 Sn3 55.58(3)
Sn19 Sn21 Sn3 108.01(3)
Sn22 Sn21 Sn3 62.81(3)
Sn20 Sn21 Sn3 99.71(3)
Rh3 Sn22 Sn23 60.20(3)
Rh3 Sn22 Sn21 55.78(3)
Sn23 Sn22 Sn21 107.89(3)
Rh3 Sn22 Sn19 56.63(3)
Sn23 Sn22 Sn19 60.05(3)
Sn21 Sn22 Sn19 59.27(3)
Rh3 Sn22 Sn3 54.07(3)
Sn23 Sn22 Sn3 104.31(3)
Sn21 Sn22 Sn3 59.83(3)
Sn19 Sn22 Sn3 104.55(3)
Rh3 Sn23 Sn6 54.72(2)
Rh3 Sn23 Sn22 56.40(3)
Sn6 Sn23 Sn22 71.72(3)
Rh3 Sn23 Sn24 58.77(3)
Sn6 Sn23 Sn24 92.84(3)
Sn22 Sn23 Sn24 109.07(3)
Rh3 Sn23 Sn19 56.04(3)
Sn6 Sn23 Sn19 109.57(3)
Sn22 Sn23 Sn19 61.38(3)
Sn24 Sn23 Sn19 60.76(3)
Rh3 Sn24 Sn23 59.08(3)
Rh3 Sn24 Sn5 53.57(2)
Sn23 Sn24 Sn5 89.45(3)
Rh3 Sn24 Sn20 55.45(3)
Sn23 Sn24 Sn20 108.23(3)
Sn5 Sn24 Sn20 74.37(3)
Rh3 Sn24 Sn19 55.99(3)
Sn23 Sn24 Sn19 60.36(3)
Sn5 Sn24 Sn19 109.12(3)
Sn20 Sn24 Sn19 60.95(3)
Sn4 Rh1 Sn6 68.06(3)
Sn4 Rh1 Sn9 137.29(4)
Sn6 Rh1 Sn9 141.00(4)
Sn4 Rh1 Sn10 81.73(3)
Sn6 Rh1 Sn10 149.21(4)
Sn9 Rh1 Sn10 67.36(3)
Sn4 Rh1 Sn8 151.37(4)
Sn6 Rh1 Sn8 83.63(3)
Sn9 Rh1 Sn8 69.01(3)
Sn10 Rh1 Sn8 125.74(4)
Sn4 Rh1 Sn3 104.45(3)
Sn6 Rh1 Sn3 70.42(3)
Sn9 Rh1 Sn3 73.72(3)
Sn10 Rh1 Sn3 125.40(4)
Sn8 Rh1 Sn3 68.03(3)
Sn4 Rh1 Sn7 128.31(4)
Sn6 Rh1 Sn7 128.09(4)
Sn9 Rh1 Sn7 65.86(3)
Sn10 Rh1 Sn7 67.10(3)
Sn8 Rh1 Sn7 66.59(3)
Sn3 Rh1 Sn7 127.14(4)
Sn4 Rh1 Sn12 99.17(3)
Sn6 Rh1 Sn12 64.18(3)
Sn9 Rh1 Sn12 120.72(4)
Sn10 Rh1 Sn12 117.48(3)
Sn8 Rh1 Sn12 62.97(3)
Sn3 Rh1 Sn12 114.87(3)
Sn7 Rh1 Sn12 64.53(3)
Sn4 Rh1 Sn11 65.04(3)
Sn6 Rh1 Sn11 97.64(3)
Sn9 Rh1 Sn11 119.17(4)
Sn10 Rh1 Sn11 62.75(3)
Sn8 Rh1 Sn11 117.08(3)
Sn3 Rh1 Sn11 166.93(4)
Sn7 Rh1 Sn11 64.22(3)
Sn12 Rh1 Sn11 61.84(3)
Sn4 Rh1 Sn1 69.29(3)
Sn6 Rh1 Sn1 105.85(3)
Sn9 Rh1 Sn1 71.68(3)
Sn10 Rh1 Sn1 66.77(3)
Sn8 Rh1 Sn1 125.37(4)
Sn3 Rh1 Sn1 65.55(3)
Sn7 Rh1 Sn1 126.04(4)
Sn12 Rh1 Sn1 167.54(4)
Sn11 Rh1 Sn1 114.67(3)
Sn5 Rh2 Sn4 72.84(3)
Sn5 Rh2 Sn15 136.84(4)
Sn4 Rh2 Sn15 136.92(4)
Sn5 Rh2 Sn16 81.15(3)
Sn4 Rh2 Sn16 153.54(4)
Sn15 Rh2 Sn16 67.48(3)
Sn5 Rh2 Sn14 153.04(4)
Sn4 Rh2 Sn14 80.44(3)
Sn15 Rh2 Sn14 67.56(3)
Sn16 Rh2 Sn14 125.02(3)
Sn5 Rh2 Sn13 127.86(4)
Sn4 Rh2 Sn13 126.25(4)
Sn15 Rh2 Sn13 66.39(3)
Sn16 Rh2 Sn13 67.39(3)
Sn14 Rh2 Sn13 66.69(3)
Sn5 Rh2 Sn1 104.05(3)
Sn4 Rh2 Sn1 70.30(3)
Sn15 Rh2 Sn1 71.77(3)
Sn16 Rh2 Sn1 122.16(3)
Sn14 Rh2 Sn1 69.27(3)
Sn13 Rh2 Sn1 127.70(3)
Sn5 Rh2 Sn18 100.04(3)
Sn4 Rh2 Sn18 63.51(3)
Sn15 Rh2 Sn18 120.35(3)
Sn16 Rh2 Sn18 117.94(3)
Sn14 Rh2 Sn18 63.80(3)
Sn13 Rh2 Sn18 64.07(3)
Sn1 Rh2 Sn18 117.56(3)
Sn5 Rh2 Sn17 65.03(3)
Sn4 Rh2 Sn17 99.91(3)
Sn15 Rh2 Sn17 119.93(3)
Sn16 Rh2 Sn17 63.72(3)
Sn14 Rh2 Sn17 117.54(3)
Sn13 Rh2 Sn17 63.99(3)
Sn1 Rh2 Sn17 167.65(4)
Sn18 Rh2 Sn17 61.53(3)
Sn5 Rh2 Sn2 67.04(3)
Sn4 Rh2 Sn2 105.88(3)
Sn15 Rh2 Sn2 73.59(3)
Sn16 Rh2 Sn2 67.02(3)
Sn14 Rh2 Sn2 125.59(3)
Sn13 Rh2 Sn2 127.74(3)
Sn1 Rh2 Sn2 63.22(3)
Sn18 Rh2 Sn2 165.98(3)
Sn17 Rh2 Sn2 114.38(3)
Sn5 Rh3 Sn6 70.94(3)
Sn5 Rh3 Sn21 139.95(4)
Sn6 Rh3 Sn21 134.34(4)
Sn5 Rh3 Sn20 84.48(3)
Sn6 Rh3 Sn20 155.24(4)
Sn21 Rh3 Sn20 67.92(3)
Sn5 Rh3 Sn3 102.44(3)
Sn6 Rh3 Sn3 71.28(3)
Sn21 Rh3 Sn3 69.38(3)
Sn20 Rh3 Sn3 118.57(4)
Sn5 Rh3 Sn22 149.76(4)
Sn6 Rh3 Sn22 79.12(3)
Sn21 Rh3 Sn22 66.90(3)
Sn20 Rh3 Sn22 125.06(4)
Sn3 Rh3 Sn22 70.95(3)
Sn5 Rh3 Sn19 129.49(4)
Sn6 Rh3 Sn19 126.80(4)
Sn21 Rh3 Sn19 66.37(3)
Sn20 Rh3 Sn19 67.39(3)
Sn3 Rh3 Sn19 127.62(4)
Sn22 Rh3 Sn19 66.95(3)
Sn5 Rh3 Sn24 65.32(3)
Sn6 Rh3 Sn24 101.14(3)
Sn21 Rh3 Sn24 121.22(4)
Sn20 Rh3 Sn24 64.50(3)
Sn3 Rh3 Sn24 167.53(4)
Sn22 Rh3 Sn24 118.16(4)
Sn19 Rh3 Sn24 64.83(3)
Sn5 Rh3 Sn23 98.57(3)
Sn6 Rh3 Sn23 64.06(3)
Sn21 Rh3 Sn23 119.79(4)
Sn20 Rh3 Sn23 118.78(4)
Sn3 Rh3 Sn23 120.14(4)
Sn22 Rh3 Sn23 63.40(3)
Sn19 Rh3 Sn23 64.42(3)
Sn24 Rh3 Sn23 62.15(3)
Sn5 Rh3 Sn2 65.92(3)
Sn6 Rh3 Sn2 105.82(3)
Sn21 Rh3 Sn2 76.04(3)
Sn20 Rh3 Sn2 64.92(3)
Sn3 Rh3 Sn2 63.44(3)
Sn22 Rh3 Sn2 128.78(4)
Sn19 Rh3 Sn2 127.33(4)
Sn24 Rh3 Sn2 110.86(3)
Sn23 Rh3 Sn2 164.17(4)
O25 K1 O12 105.5(3)
O25 K1 O10 131.6(3)
O12 K1 O10 61.3(3)
O25 K1 O24 87.0(3)
O12 K1 O24 99.8(3)
O10 K1 O24 138.9(3)
O25 K1 O23 120.6(4)
O12 K1 O23 126.1(3)
O10 K1 O23 100.3(3)
O24 K1 O23 59.7(3)
O25 K1 O26 58.0(3)
O12 K1 O26 126.1(3)
O10 K1 O26 90.9(3)
O24 K1 O26 126.7(4)
O23 K1 O26 102.5(3)
O25 K1 N2 59.6(3)
O12 K1 N2 61.3(3)
O10 K1 N2 121.9(3)
O24 K1 N2 60.5(3)
O23 K1 N2 120.0(3)
O26 K1 N2 116.0(3)
O25 K1 N1 115.8(4)
O12 K1 N1 122.2(3)
O10 K1 N1 61.1(3)
O24 K1 N1 120.1(4)
O23 K1 N1 61.2(3)
O26 K1 N1 59.6(3)
N2 K1 N1 175.3(4)
O25 K1 C60 45.6(4)
O12 K1 C60 140.7(4)
O10 K1 C60 113.7(3)
O24 K1 C60 103.6(4)
O23 K1 C60 93.0(4)
O26 K1 C60 23.2(3)
N2 K1 C60 104.6(4)
N1 K1 C60 70.7(4)
O25 K1 C10 134.7(4)
O12 K1 C10 41.8(3)
O10 K1 C10 21.7(3)
O24 K1 C10 122.5(3)
O23 K1 C10 104.5(4)
O26 K1 C10 110.3(3)
N2 K1 C10 103.0(3)
N1 K1 C10 80.6(3)
C60 K1 C10 133.5(4)
O6 K2 O21 137.7(3)
O6 K2 O1 95.4(2)
O21 K2 O1 121.8(3)
O6 K2 O4 60.9(3)
O21 K2 O4 97.5(3)
O1 K2 O4 135.5(3)
O6 K2 O9 117.2(3)
O21 K2 O9 100.0(3)
O1 K2 O9 59.4(2)
O4 K2 O9 96.4(3)
O6 K2 O13 99.1(3)
O21 K2 O13 58.3(3)
O1 K2 O13 99.8(2)
O4 K2 O13 119.7(3)
O9 K2 O13 138.5(3)
O6 K2 N4 60.7(2)
O21 K2 N4 118.2(3)
O1 K2 N4 60.8(2)
O4 K2 N4 120.5(3)
O9 K2 N4 119.5(2)
O13 K2 N4 60.7(3)
O6 K2 N5 120.6(3)
O21 K2 N5 60.5(4)
O1 K2 N5 119.1(3)
O4 K2 N5 60.7(3)
O9 K2 N5 60.6(3)
O13 K2 N5 118.2(3)
N4 K2 N5 178.6(3)
O14 K3 O3 137.1(2)
O14 K3 O11 119.4(3)
O3 K3 O11 98.1(2)
O14 K3 O8 60.5(2)
O3 K3 O8 96.3(2)
O11 K3 O8 98.6(2)
O14 K3 O5 99.4(2)
O3 K3 O5 118.2(2)
O11 K3 O5 59.5(2)
O8 K3 O5 140.1(2)
O14 K3 O2 96.7(2)
O3 K3 O2 59.4(2)
O11 K3 O2 139.6(2)
O8 K3 O2 115.9(2)
O5 K3 O2 99.6(2)
O14 K3 N7 60.8(3)
O3 K3 N7 118.8(3)
O11 K3 N7 120.0(3)
O8 K3 N7 119.9(3)
O5 K3 N7 61.7(2)
O2 K3 N7 60.7(2)
O14 K3 N6 119.5(3)
O3 K3 N6 61.1(2)
O11 K3 N6 59.7(2)
O8 K3 N6 60.4(2)
O5 K3 N6 118.0(3)
O2 K3 N6 119.3(2)
N7 K3 N6 179.6(3)
O19 K4 O17 130.8(3)
O19 K4 O7 131.4(3)
O17 K4 O7 94.3(3)
O19 K4 O16 106.9(3)
O17 K4 O16 60.8(3)
O7 K4 O16 111.6(3)
O19 K4 O20 60.8(3)
O17 K4 O20 107.1(3)
O7 K4 O20 92.9(3)
O16 K4 O20 152.7(3)
O19 K4 O22 89.4(3)
O17 K4 O22 137.0(3)
O7 K4 O22 57.6(3)
O16 K4 O22 97.4(3)
O20 K4 O22 106.2(3)
O19 K4 N8 59.9(4)
O17 K4 N8 121.7(4)
O7 K4 N8 115.8(3)
O16 K4 N8 61.9(4)
O20 K4 N8 118.9(4)
O22 K4 N8 60.4(3)
O19 K4 N9 119.8(3)
O17 K4 N9 61.1(3)
O7 K4 N9 61.8(3)
O16 K4 N9 120.5(3)
O20 K4 N9 60.1(3)
O22 K4 N9 116.7(3)
N8 K4 N9 176.8(3)
O27 K5 O28 112.2(3)
O27 K5 O15 139.3(3)
O28 K5 O15 101.2(3)
O27 K5 O18 100.0(3)
O28 K5 O18 144.0(3)
O15 K5 O18 59.3(3)
O27 K5 O30 60.5(3)
O28 K5 O30 94.1(4)
O15 K5 O30 95.6(3)
O18 K5 O30 116.3(3)
O27 K5 O29 97.8(3)
O28 K5 O29 60.7(4)
O15 K5 O29 119.1(3)
O18 K5 O29 100.4(3)
O30 K5 O29 139.3(3)
O27 K5 N3 62.2(4)
O28 K5 N3 120.7(4)
O15 K5 N3 119.1(3)
O18 K5 N3 61.0(3)
O30 K5 N3 120.7(4)
O29 K5 N3 62.0(3)
O27 K5 N10 118.8(4)
O28 K5 N10 60.4(5)
O15 K5 N10 59.4(4)
O18 K5 N10 117.4(4)
O30 K5 N10 59.8(4)
O29 K5 N10 118.7(4)
N3 K5 N10 178.4(4)
C17 O2 C2 111.1(8)
C17 O2 K3 116.2(6)
C2 O2 K3 115.7(6)
C99 O3 C100 111.5(8)
C99 O3 K3 116.3(6)
C100 O3 K3 116.4(6)
C90 O4 C56 112.8(11)
C90 O4 K2 112.6(8)
C56 O4 K2 114.4(8)
C46 O5 C37 111.2(10)
C46 O5 K3 112.7(7)
C37 O5 K3 116.3(7)
C14 O6 C19 111.7(10)
C14 O6 K2 116.7(6)
C19 O6 K2 114.9(7)
C23 O7 C18 111.5(10)
C23 O7 K4 120.1(8)
C18 O7 K4 117.5(6)
C6 O8 C1 110.7(9)
C6 O8 K3 115.4(6)
C1 O8 K3 113.4(6)
C102 O9 C52 111.3(10)
C102 O9 K2 113.2(6)
C52 O9 K2 115.3(8)
C10 O10 C47 111.8(10)
C10 O10 K1 111.0(7)
C47 O10 K1 115.2(8)
C27 O11 C31 111.2(9)
C27 O11 K3 119.2(7)
C31 O11 K3 116.5(6)
C36 O12 C16 111.7(10)
C36 O12 K1 117.9(7)
C16 O12 K1 115.5(7)
C22 O13 C39 110.1(11)
C22 O13 K2 115.8(7)
C39 O13 K2 114.6(9)
C11 O14 C20 111.3(9)
C11 O14 K3 118.5(7)
C20 O14 K3 114.2(6)
C61 O15 C29 109.3(13)
C61 O15 K5 121.0(10)
C29 O15 K5 115.6(7)
C85 O16 C69 112.0(11)
C85 O16 K4 113.4(9)
C69 O16 K4 109.3(7)
C38 O17 C35 114.3(11)
C38 O17 K4 117.9(8)
C35 O17 K4 124.7(8)
C26 O18 C83 114.3(12)
C26 O18 K5 114.0(8)
C83 O18 K5 116.5(8)
C58 O19 C104 111.2(13)
C58 O19 K4 126.7(10)
C104 O19 K4 117.4(9)
C105 O20 C8 110.5(11)
C105 O20 K4 111.1(9)
C8 O20 K4 112.8(9)
C43 O21 C73 112.1(13)
C43 O21 K2 118.2(9)
C73 O21 K2 117.8(11)
C44 O22 C84 109.8(11)
C44 O22 K4 116.1(8)
C84 O22 K4 114.4(8)
C79 O23 C65 111.4(13)
C79 O23 K1 115.3(10)
C65 O23 K1 115.6(9)
C77 O24 C70 110.3(15)
C77 O24 K1 115.7(9)
C70 O24 K1 115.7(9)
C64 O25 C55 115.0(12)
C64 O25 K1 118.7(10)
C55 O25 K1 124.7(9)
C60 O26 C59 116.2(13)
C60 O26 K1 91.0(10)
C59 O26 K1 118.4(10)
C50 O27 C40 113.0(12)
C50 O27 K5 118.2(9)
C40 O27 K5 117.4(9)
C89 O28 C81 112.7(15)
C89 O28 K5 112.7(11)
C81 O28 K5 114.8(10)
C86 O29 C91 109.5(14)
C86 O29 K5 117.6(10)
C91 O29 K5 112.4(10)
C74 O30 C76 111.7(12)
C74 O30 K5 111.5(10)
C76 O30 K5 116.7(9)
C28 N1 C24 110.0(13)
C28 N1 C62 110.6(12)
C24 N1 C62 115.0(13)
C28 N1 K1 107.8(9)
C24 N1 K1 105.6(8)
C62 N1 K1 107.5(9)
C88 N2 C66 113.8(12)
C88 N2 C51 108.3(14)
C66 N2 C51 109.0(12)
C88 N2 K1 111.5(10)
C66 N2 K1 106.5(8)
C51 N2 K1 107.5(7)
C78 N3 C82 110.3(13)
C78 N3 C57 107.9(13)
C82 N3 C57 110.5(12)
C78 N3 K5 110.3(9)
C82 N3 K5 108.3(10)
C57 N3 K5 109.7(8)
C5 N4 C101 110.5(9)
C5 N4 C15 111.4(10)
C101 N4 C15 109.2(9)
C5 N4 K2 109.4(7)
C101 N4 K2 108.6(6)
C15 N4 K2 107.6(7)
C53 N5 C25 113.0(13)
C53 N5 C63 109.6(13)
C25 N5 C63 109.2(14)
C53 N5 K2 108.8(9)
C25 N5 K2 107.2(8)
C63 N5 K2 108.9(7)
C33 N6 C42 111.6(9)
C33 N6 C9 109.6(10)
C42 N6 C9 110.0(9)
C33 N6 K3 109.8(7)
C42 N6 K3 108.1(6)
C9 N6 K3 107.6(6)
C13 N7 C45 110.9(10)
C13 N7 C21 108.5(9)
C45 N7 C21 109.7(9)
C13 N7 K3 110.7(6)
C45 N7 K3 108.4(6)
C21 N7 K3 108.6(7)
C75 N8 C68 113.5(12)
C75 N8 C67 111.5(12)
C68 N8 C67 107.9(13)
C75 N8 K4 110.3(9)
C68 N8 K4 108.7(8)
C67 N8 K4 104.5(8)
C72 N9 C4 111.4(11)
C72 N9 C34 112.7(12)
C4 N9 C34 109.1(11)
C72 N9 K4 110.7(9)
C4 N9 K4 106.4(7)
C34 N9 K4 106.1(7)
C92 N10 C80 108.2(17)
C92 N10 C87 108.9(19)
C80 N10 C87 113.3(16)
C92 N10 K5 109.8(12)
C80 N10 K5 108.5(13)
C87 N10 K5 108.1(11)
C95 N11 C96 101(3)
C95 N11 C98 125(2)
C96 N11 C98 134(2)
C1A N12 C97 110(2)
C1A N12 C94 129(2)
C97 N12 C94 121(2)
O8 C1 C20 109.6(10)
O8 C1 H1A 109.7
C20 C1 H1A 109.7
O8 C1 H1B 109.7
C20 C1 H1B 109.7
H1A C1 H1B 108.2
O2 C2 C99 110.9(9)
O2 C2 H2A 109.5
C99 C2 H2A 109.5
O2 C2 H2B 109.5
C99 C2 H2B 109.5
H2A C2 H2B 108.0
O1 C3 C102 108.1(9)
O1 C3 H3A 110.1
C102 C3 H3A 110.1
O1 C3 H3B 110.1
C102 C3 H3B 110.1
H3A C3 H3B 108.4
N9 C4 C18 114.9(12)
N9 C4 H4A 108.5
C18 C4 H4A 108.5
N9 C4 H4B 108.5
C18 C4 H4B 108.5
H4A C4 H4B 107.5
N4 C5 C14 114.1(10)
N4 C5 H5A 108.7
C14 C5 H5A 108.7
N4 C5 H5B 108.7
C14 C5 H5B 108.7
H5A C5 H5B 107.6
O8 C6 C42 108.8(9)
O8 C6 H6A 109.9
C42 C6 H6A 109.9
O8 C6 H6B 109.9
C42 C6 H6B 109.9
H6A C6 H6B 108.3
O1 C7 C101 109.9(9)
O1 C7 H7A 109.7
C101 C7 H7A 109.7
O1 C7 H7B 109.7
C101 C7 H7B 109.7
H7A C7 H7B 108.2
O20 C8 C72 107.9(13)
O20 C8 H8A 110.1
C72 C8 H8A 110.1
O20 C8 H8B 110.1
C72 C8 H8B 110.1
H8A C8 H8B 108.4
N6 C9 C100 114.4(10)
N6 C9 H9A 108.7
C100 C9 H9A 108.7
N6 C9 H9B 108.7
C100 C9 H9B 108.7
H9A C9 H9B 107.6
O10 C10 C16 110.0(11)
O10 C10 K1 47.3(5)
C16 C10 K1 80.3(7)
O10 C10 H10A 109.7
C16 C10 H10A 109.7
K1 C10 H10A 87.1
O10 C10 H10B 109.7
C16 C10 H10B 109.7
K1 C10 H10B 156.6
H10A C10 H10B 108.2
O14 C11 C45 108.7(10)
O14 C11 H11A 109.9
C45 C11 H11A 109.9
O14 C11 H11B 109.9
C45 C11 H11B 109.9
H11A C11 H11B 108.3
C71 C12 C41 121.6(18)
C71 C12 H12 119.2
C41 C12 H12 119.2
N7 C13 C17 114.4(10)
N7 C13 H13A 108.7
C17 C13 H13A 108.7
N7 C13 H13B 108.7
C17 C13 H13B 108.7
H13A C13 H13B 107.6
O6 C14 C5 110.5(10)
O6 C14 H14A 109.5
C5 C14 H14A 109.5
O6 C14 H14B 109.5
C5 C14 H14B 109.5
H14A C14 H14B 108.1
C22 C15 N4 115.7(11)
C22 C15 H15A 108.4
N4 C15 H15A 108.4
C22 C15 H15B 108.4
N4 C15 H15B 108.4
H15A C15 H15B 107.4
O12 C16 C10 108.5(10)
O12 C16 H16A 110.0
C10 C16 H16A 110.0
O12 C16 H16B 110.0
C10 C16 H16B 110.0
H16A C16 H16B 108.4
O2 C17 C13 111.3(9)
O2 C17 H17A 109.4
C13 C17 H17A 109.4
O2 C17 H17B 109.4
C13 C17 H17B 109.4
H17A C17 H17B 108.0
O7 C18 C4 109.6(9)
O7 C18 H18A 109.8
C4 C18 H18A 109.8
O7 C18 H18B 109.8
C4 C18 H18B 109.8
H18A C18 H18B 108.2
O6 C19 C90 109.5(12)
O6 C19 H19A 109.8
C90 C19 H19A 109.8
O6 C19 H19B 109.8
C90 C19 H19B 109.8
H19A C19 H19B 108.2
O14 C20 C1 109.9(11)
O14 C20 H20A 109.7
C1 C20 H20A 109.7
O14 C20 H20B 109.7
C1 C20 H20B 109.7
H20A C20 H20B 108.2
C37 C21 N7 114.2(10)
C37 C21 H21A 108.7
N7 C21 H21A 108.7
C37 C21 H21B 108.7
N7 C21 H21B 108.7
H21A C21 H21B 107.6
O13 C22 C15 109.2(11)
O13 C22 H22A 109.8
C15 C22 H22A 109.8
O13 C22 H22B 109.8
C15 C22 H22B 109.8
H22A C22 H22B 108.3
O7 C23 C84 112.1(13)
O7 C23 H23A 109.2
C84 C23 H23A 109.2
O7 C23 H23B 109.2
C84 C23 H23B 109.2
H23A C23 H23B 107.9
C47 C24 N1 115.3(13)
C47 C24 H24A 108.5
N1 C24 H24A 108.5
C47 C24 H24B 108.5
N1 C24 H24B 108.5
H24A C24 H24B 107.5
C56 C25 N5 116.0(13)
C56 C25 H25A 108.3
N5 C25 H25A 108.3
C56 C25 H25B 108.3
N5 C25 H25B 108.3
H25A C25 H25B 107.4
O18 C26 C29 109.9(11)
O18 C26 H26A 109.7
C29 C26 H26A 109.7
O18 C26 H26B 109.7
C29 C26 H26B 109.7
H26A C26 H26B 108.2
O11 C27 C33 110.3(11)
O11 C27 H27A 109.6
C33 C27 H27A 109.6
O11 C27 H27B 109.6
C33 C27 H27B 109.6
H27A C27 H27B 108.1
N1 C28 C65 115.9(14)
N1 C28 H28A 108.3
C65 C28 H28A 108.3
N1 C28 H28B 108.3
C65 C28 H28B 108.3
H28A C28 H28B 107.4
O15 C29 C26 107.0(11)
O15 C29 H29A 110.3
C26 C29 H29A 110.3
O15 C29 H29B 110.3
C26 C29 H29B 110.3
H29A C29 H29B 108.6
C41 C30 C32 123(2)
C41 C30 C93 118.0(18)
C32 C30 C93 118.6(18)
O11 C31 C46 107.9(10)
O11 C31 H31A 110.1
C46 C31 H31A 110.1
O11 C31 H31B 110.1
C46 C31 H31B 110.1
H31A C31 H31B 108.4
C30 C32 C54 121.4(19)
C30 C32 H32 119.3
C54 C32 H32 119.3
N6 C33 C27 115.7(10)
N6 C33 H33A 108.3
C27 C33 H33A 108.3
N6 C33 H33B 108.3
C27 C33 H33B 108.3
H33A C33 H33B 107.4
C35 C34 N9 116.5(12)
C35 C34 H34A 108.2
N9 C34 H34A 108.2
C35 C34 H34B 108.2
N9 C34 H34B 108.2
H34A C34 H34B 107.3
O17 C35 C34 109.8(12)
O17 C35 H35A 109.7
C34 C35 H35A 109.7
O17 C35 H35B 109.7
C34 C35 H35B 109.7
H35A C35 H35B 108.2
O12 C36 C51 108.4(11)
O12 C36 H36A 110.0
C51 C36 H36A 110.0
O12 C36 H36B 110.0
C51 C36 H36B 110.0
H36A C36 H36B 108.4
O5 C37 C21 109.9(10)
O5 C37 H37A 109.7
C21 C37 H37A 109.7
O5 C37 H37B 109.7
C21 C37 H37B 109.7
H37A C37 H37B 108.2
O17 C38 C69 111.9(12)
O17 C38 H38A 109.2
C69 C38 H38A 109.2
O17 C38 H38B 109.2
C69 C38 H38B 109.2
H38A C38 H38B 107.9
O13 C39 C43 108.2(12)
O13 C39 H39A 110.1
C43 C39 H39A 110.1
O13 C39 H39B 110.1
C43 C39 H39B 110.1
H39A C39 H39B 108.4
O27 C40 C57 113.4(13)
O27 C40 H40A 108.9
C57 C40 H40A 108.9
O27 C40 H40B 108.9
C57 C40 H40B 108.9
H40A C40 H40B 107.7
C30 C41 C12 117.5(18)
C30 C41 H41 121.2
C12 C41 H41 121.2
N6 C42 C6 113.1(9)
N6 C42 H42A 109.0
C6 C42 H42A 109.0
N6 C42 H42B 109.0
C6 C42 H42B 109.0
H42A C42 H42B 107.8
O21 C43 C39 110.5(13)
O21 C43 H43A 109.5
C39 C43 H43A 109.5
O21 C43 H43B 109.5
C39 C43 H43B 109.5
H43A C43 H43B 108.1
O22 C44 C68 111.9(13)
O22 C44 H44A 109.2
C68 C44 H44A 109.2
O22 C44 H44B 109.2
C68 C44 H44B 109.2
H44A C44 H44B 107.9
N7 C45 C11 114.1(10)
N7 C45 H45A 108.7
C11 C45 H45A 108.7
N7 C45 H45B 108.7
C11 C45 H45B 108.7
H45A C45 H45B 107.6
O5 C46 C31 111.1(10)
O5 C46 H46A 109.4
C31 C46 H46A 109.4
O5 C46 H46B 109.4
C31 C46 H46B 109.4
H46A C46 H46B 108.0
C24 C47 O10 110.0(11)
C24 C47 H47A 109.7
O10 C47 H47A 109.7
C24 C47 H47B 109.7
O10 C47 H47B 109.7
H47A C47 H47B 108.2
O27 C50 C74 110.1(13)
O27 C50 H50A 109.6
C74 C50 H50A 109.6
O27 C50 H50B 109.6
C74 C50 H50B 109.6
H50A C50 H50B 108.2
C36 C51 N2 114.4(12)
C36 C51 H51A 108.7
N2 C51 H51A 108.7
C36 C51 H51B 108.7
N2 C51 H51B 108.7
H51A C51 H51B 107.6
O9 C52 C63 107.6(12)
O9 C52 H52A 110.2
C63 C52 H52A 110.2
O9 C52 H52B 110.2
C63 C52 H52B 110.2
H52A C52 H52B 108.5
N5 C53 C73 115.2(14)
N5 C53 H53A 108.5
C73 C53 H53A 108.5
N5 C53 H53B 108.5
C73 C53 H53B 108.5
H53A C53 H53B 107.5
C32 C54 C71 117.3(17)
C32 C54 H54 121.3
C71 C54 H54 121.3
O25 C55 C66 111.2(11)
O25 C55 H55A 109.4
C66 C55 H55A 109.4
O25 C55 H55B 109.4
C66 C55 H55B 109.4
H55A C55 H55B 108.0
C25 C56 O4 112.1(14)
C25 C56 H56A 109.2
O4 C56 H56A 109.2
C25 C56 H56B 109.2
O4 C56 H56B 109.2
H56A C56 H56B 107.9
C40 C57 N3 112.0(12)
C40 C57 H57A 109.2
N3 C57 H57A 109.2
C40 C57 H57B 109.2
N3 C57 H57B 109.2
H57A C57 H57B 107.9
O19 C58 C67 108.6(13)
O19 C58 H58A 110.0
C67 C58 H58A 110.0
O19 C58 H58B 110.0
C67 C58 H58B 110.0
H58A C58 H58B 108.3
O26 C59 C62 112.4(16)
O26 C59 H59A 109.1
C62 C59 H59A 109.1
O26 C59 H59B 109.1
C62 C59 H59B 109.1
H59A C59 H59B 107.9
O26 C60 C64 113.7(14)
O26 C60 K1 65.8(8)
C64 C60 K1 88.5(8)
O26 C60 H60A 108.8
C64 C60 H60A 108.8
K1 C60 H60A 162.2
O26 C60 H60B 108.8
C64 C60 H60B 108.8
K1 C60 H60B 61.2
H60A C60 H60B 107.7
O15 C61 C87 108.0(16)
O15 C61 H61A 110.1
C87 C61 H61A 110.1
O15 C61 H61B 110.1
C87 C61 H61B 110.1
H61A C61 H61B 108.4
C59 C62 N1 115.3(13)
C59 C62 H62A 108.5
N1 C62 H62A 108.5
C59 C62 H62B 108.5
N1 C62 H62B 108.5
H62A C62 H62B 107.5
N5 C63 C52 114.2(14)
N5 C63 H63A 108.7
C52 C63 H63A 108.7
N5 C63 H63B 108.7
C52 C63 H63B 108.7
H63A C63 H63B 107.6
O25 C64 C60 106.8(12)
O25 C64 H64A 110.4
C60 C64 H64A 110.4
O25 C64 H64B 110.4
C60 C64 H64B 110.4
H64A C64 H64B 108.6
O23 C65 C28 108.8(12)
O23 C65 H65A 109.9
C28 C65 H65A 109.9
O23 C65 H65B 109.9
C28 C65 H65B 109.9
H65A C65 H65B 108.3
N2 C66 C55 113.1(14)
N2 C66 H66A 109.0
C55 C66 H66A 109.0
N2 C66 H66B 109.0
C55 C66 H66B 109.0
H66A C66 H66B 107.8
C58 C67 N8 116.1(13)
C58 C67 H67A 108.3
N8 C67 H67A 108.3
C58 C67 H67B 108.3
N8 C67 H67B 108.3
H67A C67 H67B 107.4
C44 C68 N8 113.7(14)
C44 C68 H68A 108.8
N8 C68 H68A 108.8
C44 C68 H68B 108.8
N8 C68 H68B 108.8
H68A C68 H68B 107.7
O16 C69 C38 110.1(11)
O16 C69 H69A 109.6
C38 C69 H69A 109.6
O16 C69 H69B 109.6
C38 C69 H69B 109.6
H69A C69 H69B 108.1
O24 C70 C79 106.9(18)
O24 C70 H70A 110.3
C79 C70 H70A 110.3
O24 C70 H70B 110.3
C79 C70 H70B 110.3
H70A C70 H70B 108.6
C12 C71 C54 119(2)
C12 C71 H71 120.7
C54 C71 H71 120.7
N9 C72 C8 113.6(13)
N9 C72 H72A 108.8
C8 C72 H72A 108.8
N9 C72 H72B 108.8
C8 C72 H72B 108.8
H72A C72 H72B 107.7
O21 C73 C53 110.4(14)
O21 C73 H73A 109.6
C53 C73 H73A 109.6
O21 C73 H73B 109.6
C53 C73 H73B 109.6
H73A C73 H73B 108.1
O30 C74 C50 108.5(14)
O30 C74 H74A 110.0
C50 C74 H74A 110.0
O30 C74 H74B 110.0
C50 C74 H74B 110.0
H74A C74 H74B 108.4
N8 C75 C85 113.7(12)
N8 C75 H75A 108.8
C85 C75 H75A 108.8
N8 C75 H75B 108.8
C85 C75 H75B 108.8
H75A C75 H75B 107.7
C92 C76 O30 112.5(14)
C92 C76 H76A 109.1
O30 C76 H76A 109.1
C92 C76 H76B 109.1
O30 C76 H76B 109.1
H76A C76 H76B 107.8
O24 C77 C88 107.9(15)
O24 C77 H77A 110.1
C88 C77 H77A 110.1
O24 C77 H77B 110.1
C88 C77 H77B 110.1
H77A C77 H77B 108.4
N3 C78 C83 114.4(15)
N3 C78 H78A 108.7
C83 C78 H78A 108.7
N3 C78 H78B 108.7
C83 C78 H78B 108.7
H78A C78 H78B 107.6
O23 C79 C70 109.9(15)
O23 C79 H79A 109.7
C70 C79 H79A 109.7
O23 C79 H79B 109.7
C70 C79 H79B 109.7
H79A C79 H79B 108.2
N10 C80 C81 112.8(18)
N10 C80 H80A 109.0
C81 C80 H80A 109.0
N10 C80 H80B 109.0
C81 C80 H80B 109.0
H80A C80 H80B 107.8
C80 C81 O28 108.6(16)
C80 C81 H81A 110.0
O28 C81 H81A 110.0
C80 C81 H81B 110.0
O28 C81 H81B 110.0
H81A C81 H81B 108.4
N3 C82 C86 115.4(14)
N3 C82 H82A 108.4
C86 C82 H82A 108.4
N3 C82 H82B 108.4
C86 C82 H82B 108.4
H82A C82 H82B 107.5
O18 C83 C78 110.4(13)
O18 C83 H83A 109.6
C78 C83 H83A 109.6
O18 C83 H83B 109.6
C78 C83 H83B 109.6
H83A C83 H83B 108.1
C23 C84 O22 109.4(12)
C23 C84 H84A 109.8
O22 C84 H84A 109.8
C23 C84 H84B 109.8
O22 C84 H84B 109.8
H84A C84 H84B 108.3
O16 C85 C75 113.4(11)
O16 C85 H85A 108.9
C75 C85 H85A 108.9
O16 C85 H85B 108.9
C75 C85 H85B 108.9
H85A C85 H85B 107.7
O29 C86 C82 110.4(13)
O29 C86 H86A 109.6
C82 C86 H86A 109.6
O29 C86 H86B 109.6
C82 C86 H86B 109.6
H86A C86 H86B 108.1
N10 C87 C61 114.2(17)
N10 C87 H87A 108.7
C61 C87 H87A 108.7
N10 C87 H87B 108.7
C61 C87 H87B 108.7
H87A C87 H87B 107.6
N2 C88 C77 114.4(12)
N2 C88 H88A 108.7
C77 C88 H88A 108.7
N2 C88 H88B 108.7
C77 C88 H88B 108.7
H88A C88 H88B 107.6
O28 C89 C91 112.6(15)
O28 C89 H89A 109.1
C91 C89 H89A 109.1
O28 C89 H89B 109.1
C91 C89 H89B 109.1
H89A C89 H89B 107.8
O4 C90 C19 110.4(11)
O4 C90 H90A 109.6
C19 C90 H90A 109.6
O4 C90 H90B 109.6
C19 C90 H90B 109.6
H90A C90 H90B 108.1
O29 C91 C89 106.2(15)
O29 C91 H91A 110.5
C89 C91 H91A 110.5
O29 C91 H91B 110.5
C89 C91 H91B 110.5
H91A C91 H91B 108.7
N10 C92 C76 116(2)
N10 C92 H92A 108.2
C76 C92 H92A 108.2
N10 C92 H92B 108.2
C76 C92 H92B 108.2
H92A C92 H92B 107.4
C30 C93 H93A 109.5
C30 C93 H93B 109.5
H93A C93 H93B 109.5
C30 C93 H93C 109.5
H93A C93 H93C 109.5
H93B C93 H93C 109.5
N12 C94 H94A 109.5
N12 C94 H94B 109.5
H94A C94 H94B 109.5
N12 C94 H94C 109.5
H94A C94 H94C 109.5
H94B C94 H94C 109.5
N11 C96 H96A 109.5
N11 C96 H96B 109.5
H96A C96 H96B 109.5
N11 C96 H96C 109.5
H96A C96 H96C 109.5
H96B C96 H96C 109.5
N12 C97 H97A 109.5
N12 C97 H97B 109.5
H97A C97 H97B 109.5
N12 C97 H97C 109.5
H97A C97 H97C 109.5
H97B C97 H97C 109.5
N11 C98 H98A 109.5
N11 C98 H98B 109.5
H98A C98 H98B 109.5
N11 C98 H98C 109.5
H98A C98 H98C 109.5
H98B C98 H98C 109.5
O3 C99 C2 110.8(9)
O3 C99 H99A 109.5
C2 C99 H99A 109.5
O3 C99 H99B 109.5
C2 C99 H99B 109.5
H99A C99 H99B 108.1
O3 C100 C9 111.3(9)
O3 C100 H10G 109.4
C9 C100 H10G 109.4
O3 C100 H10H 109.4
C9 C100 H10H 109.4
H10G C100 H10H 108.0
N4 C101 C7 113.9(10)
N4 C101 H10C 108.8
C7 C101 H10C 108.8
N4 C101 H10D 108.8
C7 C101 H10D 108.8
H10C C101 H10D 107.7
O9 C102 C3 109.6(9)
O9 C102 H10E 109.8
C3 C102 H10E 109.8
O9 C102 H10F 109.8
C3 C102 H10F 109.8
H10E C102 H10F 108.2
C3 O1 C7 112.5(8)
C3 O1 K2 114.1(6)
C7 O1 K2 118.3(6)
O20 C105 C104 109.4(13)
O20 C105 H10I 109.8
C104 C105 H10I 109.8
O20 C105 H10J 109.8
C104 C105 H10J 109.8
H10I C105 H10J 108.2
O19 C104 C105 110.2(13)
O19 C104 H10K 109.6
C105 C104 H10K 109.6
O19 C104 H10L 109.6
C105 C104 H10L 109.6
H10K C104 H10L 108.1
N12 C1A O31 116(2)
N12 C1A H1AA 122.0
O31 C1A H1AA 122.0
N11 C95 O32 110(2)
N11 C95 H95 125.1
O32 C95 H95 125.1

loop_
_geom_bond_atom_site_label_1
_geom_bond_atom_site_label_2
_geom_bond_distance
Sn1 Rh2 2.8378(10)
Sn1 Rh1 2.9189(10)
Sn1 Sn2 3.0536(10)
Sn1 Sn3 3.0910(10)
Sn1 Sn10 3.1390(10)
Sn1 Sn14 3.1835(10)
Sn1 Sn4 3.1897(10)
Sn1 Sn15 3.2535(10)
Sn2 Rh2 2.9836(11)
Sn2 Rh3 3.0586(11)
Sn2 Sn3 3.0666(10)
Sn2 Sn5 3.1277(10)
Sn2 Sn20 3.1275(11)
Sn2 Sn16 3.1707(11)
Sn3 Rh3 2.7529(11)
Sn3 Rh1 2.7875(10)
Sn3 Sn8 3.1175(11)
Sn3 Sn21 3.1234(11)
Sn3 Sn6 3.1788(10)
Sn3 Sn22 3.2137(11)
Sn4 Rh1 2.6814(10)
Sn4 Rh2 2.6990(10)
Sn4 Sn18 2.9635(10)
Sn4 Sn11 3.0136(10)
Sn4 Sn6 3.0260(10)
Sn4 Sn5 3.1811(10)
Sn5 Rh3 2.6570(11)
Sn5 Rh2 2.6587(10)
Sn5 Sn24 3.0007(10)
Sn5 Sn17 3.0073(10)
Sn5 Sn6 3.1098(10)
Sn6 Rh3 2.7018(11)
Sn6 Rh1 2.7254(11)
Sn6 Sn23 2.9763(11)
Sn6 Sn12 2.9946(11)
Sn7 Rh1 2.7959(11)
Sn7 Sn9 3.0030(12)
Sn7 Sn11 3.0361(11)
Sn7 Sn12 3.0445(12)
Sn7 Sn8 3.0639(12)
Sn7 Sn10 3.0826(11)
Sn8 Rh1 2.7852(11)
Sn8 Sn12 2.9732(13)
Sn8 Sn9 3.1230(14)
Sn9 Rh1 2.7272(11)
Sn9 Sn10 3.0555(12)
Sn10 Rh1 2.7817(11)
Sn10 Sn11 2.9666(10)
Sn11 Rh1 2.9125(10)
Sn11 Sn12 2.9890(11)
Sn12 Rh1 2.9043(11)
Sn13 Rh2 2.8077(10)
Sn13 Sn15 3.0223(11)
Sn13 Sn17 3.0367(11)
Sn13 Sn18 3.0402(10)
Sn13 Sn14 3.0622(10)
Sn13 Sn16 3.0830(11)
Sn14 Rh2 2.7627(10)
Sn14 Sn18 3.0063(10)
Sn14 Sn15 3.0433(10)
Sn15 Rh2 2.7102(10)
Sn15 Sn16 3.0323(11)
Sn16 Rh2 2.7485(10)
Sn16 Sn17 2.9962(11)
Sn17 Rh2 2.9207(11)
Sn17 Sn18 2.9879(11)
Sn18 Rh2 2.9205(10)
Sn19 Rh3 2.7910(11)
Sn19 Sn21 3.0251(12)
Sn19 Sn23 3.0352(11)
Sn19 Sn24 3.0474(11)
Sn19 Sn20 3.0735(12)
Sn19 Sn22 3.0751(12)
Sn20 Rh3 2.7484(11)
Sn20 Sn24 3.0121(11)
Sn20 Sn21 3.0634(12)
Sn21 Rh3 2.7351(11)
Sn21 Sn22 3.0425(12)
Sn22 Rh3 2.7844(11)
Sn22 Sn23 2.9893(12)
Sn23 Rh3 2.9009(11)
Sn23 Sn24 2.9897(11)
Sn24 Rh3 2.8916(11)
K1 O25 2.684(10)
K1 O12 2.760(8)
K1 O10 2.775(8)
K1 O24 2.811(11)
K1 O23 2.819(10)
K1 O26 2.968(12)
K1 N2 2.977(11)
K1 N1 3.044(11)
K1 C60 3.254(16)
K1 C10 3.525(12)
K2 O6 2.784(8)
K2 O21 2.823(10)
K2 O1 2.825(7)
K2 O4 2.830(8)
K2 O9 2.869(9)
K2 O13 2.872(9)
K2 N4 2.988(9)
K2 N5 3.007(11)
K3 O14 2.823(8)
K3 O3 2.827(7)
K3 O11 2.839(8)
K3 O8 2.843(7)
K3 O5 2.844(7)
K3 O2 2.851(7)
K3 N7 2.954(9)
K3 N6 3.018(9)
K4 O19 2.713(10)
K4 O17 2.715(9)
K4 O7 2.801(8)
K4 O16 2.832(9)
K4 O20 2.858(10)
K4 O22 2.881(8)
K4 N8 2.925(11)
K4 N9 2.935(11)
K5 O27 2.743(10)
K5 O28 2.824(11)
K5 O15 2.833(9)
K5 O18 2.833(9)
K5 O30 2.837(10)
K5 O29 2.849(11)
K5 N3 2.919(12)
K5 N10 3.015(17)
O2 C17 1.410(12)
O2 C2 1.409(13)
O3 C99 1.416(12)
O3 C100 1.427(12)
O4 C90 1.394(16)
O4 C56 1.432(18)
O5 C46 1.415(13)
O5 C37 1.432(14)
O6 C14 1.405(14)
O6 C19 1.442(14)
O7 C23 1.401(15)
O7 C18 1.412(15)
O8 C6 1.421(14)
O8 C1 1.437(13)
O9 C102 1.396(12)
O9 C52 1.438(15)
O10 C10 1.396(14)
O10 C47 1.438(15)
O11 C27 1.400(15)
O11 C31 1.443(14)
O12 C36 1.395(15)
O12 C16 1.398(13)
O13 C22 1.389(17)
O13 C39 1.438(15)
O14 C11 1.414(13)
O14 C20 1.422(13)
O15 C61 1.41(2)
O15 C29 1.431(16)
O16 C85 1.408(17)
O16 C69 1.423(17)
O17 C38 1.406(15)
O17 C35 1.422(17)
O18 C26 1.404(15)
O18 C83 1.440(18)
O19 C58 1.370(18)
O19 C104 1.431(18)
O20 C105 1.424(17)
O20 C8 1.427(18)
O21 C43 1.39(2)
O21 C73 1.415(19)
O22 C44 1.408(17)
O22 C84 1.425(17)
O23 C79 1.372(18)
O23 C65 1.474(18)
O24 C77 1.431(18)
O24 C70 1.43(2)
O25 C64 1.392(17)
O25 C55 1.417(18)
O26 C60 1.284(16)
O26 C59 1.395(18)
O27 C50 1.402(16)
O27 C40 1.423(19)
O28 C89 1.41(2)
O28 C81 1.48(2)
O29 C86 1.38(2)
O29 C91 1.400(18)
O30 C74 1.413(17)
O30 C76 1.479(19)
O32 C95 1.51(3)
N1 C28 1.412(18)
N1 C24 1.509(18)
N1 C62 1.511(18)
N2 C88 1.432(19)
N2 C66 1.452(18)
N2 C51 1.494(19)
N3 C78 1.420(17)
N3 C82 1.444(19)
N3 C57 1.486(19)
N4 C5 1.430(14)
N4 C101 1.479(14)
N4 C15 1.486(14)
N5 C53 1.431(19)
N5 C25 1.463(18)
N5 C63 1.49(2)
N6 C33 1.441(16)
N6 C42 1.468(14)
N6 C9 1.474(16)
N7 C13 1.467(14)
N7 C45 1.486(15)
N7 C21 1.503(14)
N8 C75 1.460(19)
N8 C68 1.501(17)
N8 C67 1.522(18)
N9 C72 1.432(17)
N9 C4 1.460(15)
N9 C34 1.522(17)
N10 C92 1.40(2)
N10 C80 1.45(2)
N10 C87 1.48(2)
N11 C95 1.342(10)
N11 C96 1.44(3)
N11 C98 1.50(3)
N12 C1A 1.31(3)
N12 C97 1.35(2)
N12 C94 1.40(2)
C1 C20 1.480(18)
C1 H1A 0.9700
C1 H1B 0.9700
C2 C99 1.480(15)
C2 H2A 0.9700
C2 H2B 0.9700
C3 O1 1.412(13)
C3 C102 1.484(16)
C3 H3A 0.9700
C3 H3B 0.9700
C4 C18 1.486(17)
C4 H4A 0.9700
C4 H4B 0.9700
C5 C14 1.500(16)
C5 H5A 0.9700
C5 H5B 0.9700
C6 C42 1.491(16)
C6 H6A 0.9700
C6 H6B 0.9700
C7 O1 1.430(12)
C7 C101 1.496(16)
C7 H7A 0.9700
C7 H7B 0.9700
C8 C72 1.461(19)
C8 H8A 0.9700
C8 H8B 0.9700
C9 C100 1.477(16)
C9 H9A 0.9700
C9 H9B 0.9700
C10 C16 1.499(19)
C10 H10A 0.9700
C10 H10B 0.9700
C11 C45 1.491(16)
C11 H11A 0.9700
C11 H11B 0.9700
C12 C71 1.34(2)
C12 C41 1.48(2)
C12 H12 0.9300
C13 C17 1.484(16)
C13 H13A 0.9700
C13 H13B 0.9700
C14 H14A 0.9700
C14 H14B 0.9700
C15 C22 1.478(18)
C15 H15A 0.9700
C15 H15B 0.9700
C16 H16A 0.9700
C16 H16B 0.9700
C17 H17A 0.9700
C17 H17B 0.9700
C18 H18A 0.9700
C18 H18B 0.9700
C19 C90 1.49(2)
C19 H19A 0.9700
C19 H19B 0.9700
C20 H20A 0.9700
C20 H20B 0.9700
C21 C37 1.493(17)
C21 H21A 0.9700
C21 H21B 0.9700
C22 H22A 0.9700
C22 H22B 0.9700
C23 C84 1.42(2)
C23 H23A 0.9700
C23 H23B 0.9700
C24 C47 1.419(19)
C24 H24A 0.9700
C24 H24B 0.9700
C25 C56 1.40(2)
C25 H25A 0.9700
C25 H25B 0.9700
C26 C29 1.48(2)
C26 H26A 0.9700
C26 H26B 0.9700
C27 C33 1.501(17)
C27 H27A 0.9700
C27 H27B 0.9700
C28 C65 1.51(2)
C28 H28A 0.9700
C28 H28B 0.9700
C29 H29A 0.9700
C29 H29B 0.9700
C30 C41 1.28(2)
C30 C32 1.37(2)
C30 C93 1.54(3)
C31 C46 1.463(17)
C31 H31A 0.9700
C31 H31B 0.9700
C32 C54 1.41(2)
C32 H32 0.9300
C33 H33A 0.9700
C33 H33B 0.9700
C34 C35 1.45(2)
C34 H34A 0.9700
C34 H34B 0.9700
C35 H35A 0.9700
C35 H35B 0.9700
C36 C51 1.50(2)
C36 H36A 0.9700
C36 H36B 0.9700
C37 H37A 0.9700
C37 H37B 0.9700
C38 C69 1.44(2)
C38 H38A 0.9700
C38 H38B 0.9700
C39 C43 1.47(2)
C39 H39A 0.9700
C39 H39B 0.9700
C40 C57 1.48(2)
C40 H40A 0.9700
C40 H40B 0.9700
C41 H41 0.9300
C42 H42A 0.9700
C42 H42B 0.9700
C43 H43A 0.9700
C43 H43B 0.9700
C44 C68 1.42(2)
C44 H44A 0.9700
C44 H44B 0.9700
C45 H45A 0.9700
C45 H45B 0.9700
C46 H46A 0.9700
C46 H46B 0.9700
C47 H47A 0.9700
C47 H47B 0.9700
C50 C74 1.51(2)
C50 H50A 0.9700
C50 H50B 0.9700
C51 H51A 0.9700
C51 H51B 0.9700
C52 C63 1.50(2)
C52 H52A 0.9700
C52 H52B 0.9700
C53 C73 1.51(2)
C53 H53A 0.9700
C53 H53B 0.9700
C54 C71 1.44(2)
C54 H54 0.9300
C55 C66 1.46(2)
C55 H55A 0.9700
C55 H55B 0.9700
C56 H56A 0.9700
C56 H56B 0.9700
C57 H57A 0.9700
C57 H57B 0.9700
C58 C67 1.44(2)
C58 H58A 0.9700
C58 H58B 0.9700
C59 C62 1.48(2)
C59 H59A 0.9700
C59 H59B 0.9700
C60 C64 1.55(2)
C60 H60A 0.9700
C60 H60B 0.9700
C61 C87 1.49(3)
C61 H61A 0.9700
C61 H61B 0.9700
C62 H62A 0.9700
C62 H62B 0.9700
C63 H63A 0.9700
C63 H63B 0.9700
C64 H64A 0.9700
C64 H64B 0.9700
C65 H65A 0.9700
C65 H65B 0.9700
C66 H66A 0.9700
C66 H66B 0.9700
C67 H67A 0.9700
C67 H67B 0.9700
C68 H68A 0.9700
C68 H68B 0.9700
C69 H69A 0.9700
C69 H69B 0.9700
C70 C79 1.53(3)
C70 H70A 0.9700
C70 H70B 0.9700
C71 H71 0.9300
C72 H72A 0.9700
C72 H72B 0.9700
C73 H73A 0.9700
C73 H73B 0.9700
C74 H74A 0.9700
C74 H74B 0.9700
C75 C85 1.48(2)
C75 H75A 0.9700
C75 H75B 0.9700
C76 C92 1.43(2)
C76 H76A 0.9700
C76 H76B 0.9700
C77 C88 1.54(2)
C77 H77A 0.9700
C77 H77B 0.9700
C78 C83 1.49(2)
C78 H78A 0.9700
C78 H78B 0.9700
C79 H79A 0.9700
C79 H79B 0.9700
C80 C81 1.46(3)
C80 H80A 0.9700
C80 H80B 0.9700
C81 H81A 0.9700
C81 H81B 0.9700
C82 C86 1.56(2)
C82 H82A 0.9700
C82 H82B 0.9700
C83 H83A 0.9700
C83 H83B 0.9700
C84 H84A 0.9700
C84 H84B 0.9700
C85 H85A 0.9700
C85 H85B 0.9700
C86 H86A 0.9700
C86 H86B 0.9700
C87 H87A 0.9700
C87 H87B 0.9700
C88 H88A 0.9700
C88 H88B 0.9700
C89 C91 1.51(3)
C89 H89A 0.9700
C89 H89B 0.9700
C90 H90A 0.9700
C90 H90B 0.9700
C91 H91A 0.9700
C91 H91B 0.9700
C92 H92A 0.9700
C92 H92B 0.9700
C93 H93A 0.9600
C93 H93B 0.9600
C93 H93C 0.9600
C94 H94A 0.9600
C94 H94B 0.9600
C94 H94C 0.9600
C96 H96A 0.9600
C96 H96B 0.9600
C96 H96C 0.9600
C97 H97A 0.9600
C97 H97B 0.9600
C97 H97C 0.9600
C98 H98A 0.9600
C98 H98B 0.9600
C98 H98C 0.9600
C99 H99A 0.9700
C99 H99B 0.9700
C100 H10G 0.9700
C100 H10H 0.9700
C101 H10C 0.9700
C101 H10D 0.9700
C102 H10E 0.9700
C102 H10F 0.9700
C105 C104 1.47(2)
C105 H10I 0.9700
C105 H10J 0.9700
C104 H10K 0.9700
C104 H10L 0.9700
O31 C1A 1.39(3)
C1A H1AA 0.9300
C95 H95 0.9300

loop_
_geom_torsion_atom_site_label_1
_geom_torsion_atom_site_label_2
_geom_torsion_atom_site_label_3
_geom_torsion_atom_site_label_4
_geom_torsion
C6 O8 C1 C20 -179.5(10)
K3 O8 C1 C20 -48.0(11)
C17 O2 C2 C99 179.8(9)
K3 O2 C2 C99 -44.8(11)
C72 N9 C4 C18 69.6(16)
C34 N9 C4 C18 -165.3(11)
K4 N9 C4 C18 -51.2(13)
C101 N4 C5 C14 -161.0(10)
C15 N4 C5 C14 77.3(13)
K2 N4 C5 C14 -41.5(12)
C1 O8 C6 C42 -176.0(10)
K3 O8 C6 C42 53.5(11)
C105 O20 C8 C72 179.3(13)
K4 O20 C8 C72 -55.6(14)
C33 N6 C9 C100 164.6(10)
C42 N6 C9 C100 -72.3(12)
K3 N6 C9 C100 45.2(12)
C47 O10 C10 C16 -175.4(11)
K1 O10 C10 C16 54.5(12)
C47 O10 C10 K1 130.1(12)
C20 O14 C11 C45 -179.3(10)
K3 O14 C11 C45 45.3(11)
C45 N7 C13 C17 162.3(10)
C21 N7 C13 C17 -77.1(12)
K3 N7 C13 C17 42.0(11)
C19 O6 C14 C5 174.8(10)
K2 O6 C14 C5 -50.2(12)
N4 C5 C14 O6 63.4(14)
C5 N4 C15 C22 -164.2(11)
C101 N4 C15 C22 73.4(13)
K2 N4 C15 C22 -44.3(12)
C36 O12 C16 C10 -178.5(11)
K1 O12 C16 C10 43.1(12)
O10 C10 C16 O12 -66.7(13)
K1 C10 C16 O12 -29.3(8)
C2 O2 C17 C13 -177.6(10)
K3 O2 C17 C13 47.3(11)
N7 C13 C17 O2 -61.6(13)
C23 O7 C18 C4 174.3(11)
K4 O7 C18 C4 -41.3(13)
N9 C4 C18 O7 65.3(15)
C14 O6 C19 C90 -179.5(11)
K2 O6 C19 C90 44.7(12)
C11 O14 C20 C1 173.3(10)
K3 O14 C20 C1 -49.3(12)
O8 C1 C20 O14 66.0(13)
C13 N7 C21 C37 166.4(10)
C45 N7 C21 C37 -72.4(13)
K3 N7 C21 C37 46.0(12)
C39 O13 C22 C15 177.2(11)
K2 O13 C22 C15 -50.8(12)
N4 C15 C22 O13 66.7(14)
C18 O7 C23 C84 -178.9(12)
K4 O7 C23 C84 37.8(16)
C28 N1 C24 C47 75.3(16)
C62 N1 C24 C47 -159.2(13)
K1 N1 C24 C47 -40.8(15)
C53 N5 C25 C56 -163.5(15)
C63 N5 C25 C56 74.3(17)
K2 N5 C25 C56 -43.5(17)
C83 O18 C26 C29 170.4(12)
K5 O18 C26 C29 -52.0(12)
C31 O11 C27 C33 -174.8(10)
K3 O11 C27 C33 45.4(13)
C24 N1 C28 C65 -159.8(13)
C62 N1 C28 C65 72.1(17)
K1 N1 C28 C65 -45.1(15)
C61 O15 C29 C26 171.4(13)
K5 O15 C29 C26 -48.1(13)
O18 C26 C29 O15 66.7(14)
C27 O11 C31 C46 176.2(11)
K3 O11 C31 C46 -42.8(12)
C41 C30 C32 C54 -1(3)
C93 C30 C32 C54 176.8(16)
C42 N6 C33 C27 161.7(11)
C9 N6 C33 C27 -76.1(14)
K3 N6 C33 C27 41.9(13)
O11 C27 C33 N6 -59.9(15)
C72 N9 C34 C35 -170.9(13)
C4 N9 C34 C35 64.7(16)
K4 N9 C34 C35 -49.5(14)
C38 O17 C35 C34 172.9(11)
K4 O17 C35 C34 -27.6(15)
N9 C34 C35 O17 53.0(17)
C16 O12 C36 C51 169.9(11)
K1 O12 C36 C51 -52.9(13)
C46 O5 C37 C21 177.6(10)
K3 O5 C37 C21 46.9(12)
N7 C21 C37 O5 -64.4(14)
C35 O17 C38 C69 -162.5(12)
K4 O17 C38 C69 36.4(14)
C22 O13 C39 C43 -178.1(13)
K2 O13 C39 C43 49.3(14)
C50 O27 C40 C57 -173.8(13)
K5 O27 C40 C57 43.2(16)
C32 C30 C41 C12 0(3)
C93 C30 C41 C12 -178.2(15)
C71 C12 C41 C30 3(3)
C33 N6 C42 C6 -75.1(12)
C9 N6 C42 C6 163.0(10)
K3 N6 C42 C6 45.8(11)
O8 C6 C42 N6 -69.1(13)
C73 O21 C43 C39 -172.2(13)
K2 O21 C43 C39 45.6(15)
O13 C39 C43 O21 -62.5(16)
C84 O22 C44 C68 -173.4(14)
K4 O22 C44 C68 -41.9(19)
C13 N7 C45 C11 -73.7(12)
C21 N7 C45 C11 166.4(10)
K3 N7 C45 C11 48.0(11)
O14 C11 C45 N7 -64.1(13)
C37 O5 C46 C31 173.1(11)
K3 O5 C46 C31 -54.3(12)
O11 C31 C46 O5 65.1(13)
N1 C24 C47 O10 67.6(17)
C10 O10 C47 C24 175.6(12)
K1 O10 C47 C24 -56.5(14)
C40 O27 C50 C74 177.1(13)
K5 O27 C50 C74 -40.3(15)
O12 C36 C51 N2 64.4(15)
C88 N2 C51 C36 -162.1(12)
C66 N2 C51 C36 73.7(14)
K1 N2 C51 C36 -41.4(13)
C102 O9 C52 C63 175.3(13)
K2 O9 C52 C63 -54.0(16)
C25 N5 C53 C73 74.4(17)
C63 N5 C53 C73 -163.6(14)
K2 N5 C53 C73 -44.6(16)
C30 C32 C54 C71 0(2)
C64 O25 C55 C66 167.5(15)
K1 O25 C55 C66 -27(2)
N5 C25 C56 O4 66(2)
C90 O4 C56 C25 179.6(13)
K2 O4 C56 C25 -49.9(16)
O27 C40 C57 N3 -59.8(19)
C78 N3 C57 C40 -76.4(17)
C82 N3 C57 C40 163.0(15)
K5 N3 C57 C40 43.7(16)
C104 O19 C58 C67 -178.9(12)
K4 O19 C58 C67 -24.1(18)
C60 O26 C59 C62 70.5(19)
K1 O26 C59 C62 -36.3(17)
C59 O26 C60 C64 160.5(15)
K1 O26 C60 C64 -76.8(14)
C59 O26 C60 K1 -122.7(15)
C29 O15 C61 C87 -177.3(15)
K5 O15 C61 C87 45(2)
O26 C59 C62 N1 62(2)
C28 N1 C62 C59 -168.6(15)
C24 N1 C62 C59 66.1(19)
K1 N1 C62 C59 -51.2(18)
C53 N5 C63 C52 75.0(16)
C25 N5 C63 C52 -160.7(14)
K2 N5 C63 C52 -43.9(17)
O9 C52 C63 N5 67.6(19)
C55 O25 C64 C60 173.3(14)
K1 O25 C64 C60 6.9(17)
O26 C60 C64 O25 58(2)
K1 C60 C64 O25 -5.0(12)
C79 O23 C65 C28 176.5(16)
K1 O23 C65 C28 -49.4(16)
N1 C28 C65 O23 66.4(19)
C88 N2 C66 C55 70.6(18)
C51 N2 C66 C55 -168.3(13)
K1 N2 C66 C55 -52.6(14)
O25 C55 C66 N2 55.2(19)
O19 C58 C67 N8 53.9(18)
C75 N8 C67 C58 -172.8(13)
C68 N8 C67 C58 61.8(17)
K4 N8 C67 C58 -53.7(15)
O22 C44 C68 N8 65(2)
C75 N8 C68 C44 72.4(17)
C67 N8 C68 C44 -163.5(15)
K4 N8 C68 C44 -50.7(17)
C85 O16 C69 C38 -179.0(12)
K4 O16 C69 C38 54.5(12)
O17 C38 C69 O16 -62.3(15)
C77 O24 C70 C79 -178.6(15)
K1 O24 C70 C79 48(2)
C41 C12 C71 C54 -5(3)
C32 C54 C71 C12 4(2)
C4 N9 C72 C8 -162.1(14)
C34 N9 C72 C8 74.8(18)
K4 N9 C72 C8 -43.9(17)
O20 C8 C72 N9 69.1(19)
C43 O21 C73 C53 172.5(14)
K2 O21 C73 C53 -45.1(17)
N5 C53 C73 O21 62(2)
C76 O30 C74 C50 174.0(13)
K5 O30 C74 C50 -53.5(14)
O27 C50 C74 O30 63.2(16)
C68 N8 C75 C85 -163.3(12)
C67 N8 C75 C85 74.6(16)
K4 N8 C75 C85 -41.1(14)
C74 O30 C76 C92 169.6(17)
K5 O30 C76 C92 40(2)
C70 O24 C77 C88 171.4(15)
K1 O24 C77 C88 -54.9(16)
C82 N3 C78 C83 -70.5(18)
C57 N3 C78 C83 168.8(14)
K5 N3 C78 C83 49.0(16)
C65 O23 C79 C70 -175.8(17)
K1 O23 C79 C70 50(2)
O24 C70 C79 O23 -65(2)
C92 N10 C80 C81 167.0(18)
C87 N10 C80 C81 -72(2)
K5 N10 C80 C81 47.9(19)
N10 C80 C81 O28 -70(2)
C89 O28 C81 C80 -176.4(15)
K5 O28 C81 C80 52.7(18)
C78 N3 C82 C86 169.6(14)
C57 N3 C82 C86 -71.3(18)
K5 N3 C82 C86 48.9(16)
C26 O18 C83 C78 177.2(12)
K5 O18 C83 C78 40.7(17)
N3 C78 C83 O18 -62.2(19)
O7 C23 C84 O22 -58.1(16)
C44 O22 C84 C23 -176.7(13)
K4 O22 C84 C23 50.8(14)
C69 O16 C85 C75 -172.6(12)
K4 O16 C85 C75 -48.4(15)
N8 C75 C85 O16 63.0(18)
C91 O29 C86 C82 168.1(14)
K5 O29 C86 C82 38.1(17)
N3 C82 C86 O29 -61(2)
C92 N10 C87 C61 -70(2)
C80 N10 C87 C61 169.1(19)
K5 N10 C87 C61 49(2)
O15 C61 C87 N10 -64(2)
C66 N2 C88 C77 -157.6(16)
C51 N2 C88 C77 81.0(19)
K1 N2 C88 C77 -37(2)
O24 C77 C88 N2 62(2)
C81 O28 C89 C91 -176.9(14)
K5 O28 C89 C91 -45.0(16)
C56 O4 C90 C19 -177.4(12)
K2 O4 C90 C19 51.2(14)
O6 C19 C90 O4 -65.2(15)
C86 O29 C91 C89 172.8(15)
K5 O29 C91 C89 -54.5(17)
O28 C89 C91 O29 68.7(18)
C80 N10 C92 C76 -71(2)
C87 N10 C92 C76 165.0(16)
K5 N10 C92 C76 47(2)
O30 C76 C92 N10 -61(2)
C100 O3 C99 C2 178.1(9)
K3 O3 C99 C2 -45.1(11)
O2 C2 C99 O3 59.9(13)
C99 O3 C100 C9 -175.8(10)
K3 O3 C100 C9 47.5(11)
N6 C9 C100 O3 -65.0(14)
C5 N4 C101 C7 72.9(12)
C15 N4 C101 C7 -164.2(10)
K2 N4 C101 C7 -47.1(11)
O1 C7 C101 N4 63.3(13)
C52 O9 C102 C3 -179.1(12)
K2 O9 C102 C3 49.1(11)
O1 C3 C102 O9 -68.8(12)
C102 C3 O1 C7 -169.5(9)
C102 C3 O1 K2 52.2(10)
C101 C7 O1 C3 178.8(10)
C101 C7 O1 K2 -44.8(12)
C8 O20 C105 C104 176.4(13)
K4 O20 C105 C104 50.4(14)
C58 O19 C104 C105 -157.7(13)
K4 O19 C104 C105 44.9(15)
O20 C105 C104 O19 -64.2(17)
C97 N12 C1A O31 180.0(19)
C94 N12 C1A O31 -6(3)
C96 N11 C95 O32 -162.5(19)
C98 N11 C95 O32 15(4)
